data_7046234
loop_
_publ_author_name
'Nakanishi, Yusuke'
'Ishida, Yutaka'
'Kawaguchi, Hiroyuki'

_publ_section_title
;
 An anionic \h<sup>2</sup>-naphthalene complex of titanium supported by a
 tripodal [O<sub>3</sub>C] ligand and its reactions with dinitrogen,
 anthracene and THF.
;
_journal_issue 20
_journal_name_full 'Dalton transactions (Cambridge, England : 2003)'
_journal_page_first 6903
_journal_page_last 6907
_journal_paper_doi 10.1039/c8dt01161c
_journal_volume 47
_journal_year 2018
_chemical_formula_moiety 'C61 H80 K O5 Ti, C16 H40 K O8, C61 H77.8 K O5 Ti, C12 H30 K O6'
_chemical_formula_sum 'C150 H230 K4 O24 Ti2'
_chemical_formula_weight 2669.59
_space_group_crystal_system monoclinic
_space_group_IT_number 7
_space_group_name_Hall 'P -2yc'
_space_group_name_H-M_alt 'P 1 c 1'
_symmetry_space_group_name_Hall 'P -2yc'
_symmetry_space_group_name_H-M 'P 1 c 1'
_atom_sites_solution_hydrogens mixed
_atom_sites_solution_primary dual
_audit_creation_date 2017-07-29
_audit_creation_method
;
Olex2 1.2
(compiled 2017.07.20 svn.r3457 for OlexSys, GUI svn.r5370)
;
_audit_update_record
;
2018-03-14 deposited with the CCDC.
2018-04-23 downloaded from the CCDC.
;
_cell_angle_alpha 90
_cell_angle_beta 101.267(4)
_cell_angle_gamma 90
_cell_formula_units_Z 2
_cell_length_a 18.2683(8)
_cell_length_b 20.1451(8)
_cell_length_c 20.8247(9)
_cell_measurement_reflns_used 22932
_cell_measurement_temperature 123(2)
_cell_measurement_theta_max 30.8850
_cell_measurement_theta_min 3.0860
_cell_volume 7516.1(6)
_computing_cell_refinement 'CrysAlisPro 1.171.38.46 (Rigaku OD, 2015)'
_computing_data_collection 'CrysAlisPro 1.171.38.46 (Rigaku OD, 2015)'
_computing_data_reduction 'CrysAlisPro 1.171.38.46 (Rigaku OD, 2015)'
_computing_molecular_graphics 'Olex2 (Dolomanov et al., 2009)'
_computing_publication_material 'Olex2 (Dolomanov et al., 2009)'
_computing_structure_refinement 'ShelXL (Sheldrick, 2015)'
_computing_structure_solution 'ShelXT (Sheldrick, 2015)'
_diffrn_ambient_temperature 123(2)
_diffrn_detector 'CCD plate'
_diffrn_detector_area_resol_mean 28.5714
_diffrn_measured_fraction_theta_full 0.997
_diffrn_measured_fraction_theta_max 0.997
_diffrn_measurement_details
;
List of Runs (angles in degrees, time in seconds):

  # Type    Start    End  Width  t~exp~   \w     \q     \k     \f   Frames
#--------------------------------------------------------------------------
  1  \w   -110.00  70.00   0.50   32.00    --  -20.00  45.00   0.00  360
  2  \w   -110.00  70.00   0.50   32.00    --  -20.00  45.00  90.00  360
  3  \w   -110.00  70.00   0.50   32.00    --  -20.00  45.00 180.00  360
;
_diffrn_measurement_device 'abstract diffractometer'
_diffrn_measurement_device_type 'dtrek-CrysAlisPro-abstract goniometer imported rigaku-d*trek images'
_diffrn_measurement_method '\w scans'
_diffrn_measurement_specimen_support 'MiTeGen MicroLoops'
_diffrn_orient_matrix_type 'CrysAlisPro convention (1999,Acta A55,543-557)'
_diffrn_orient_matrix_UB_11 0.0228329000
_diffrn_orient_matrix_UB_12 0.0156693000
_diffrn_orient_matrix_UB_13 -0.0194224000
_diffrn_orient_matrix_UB_21 0.0203718000
_diffrn_orient_matrix_UB_22 -0.0299085000
_diffrn_orient_matrix_UB_23 -0.0005364000
_diffrn_orient_matrix_UB_31 -0.0251241000
_diffrn_orient_matrix_UB_32 -0.0099838000
_diffrn_orient_matrix_UB_33 -0.0287838000
_diffrn_radiation_detector CCD
_diffrn_radiation_monochromator graphite
_diffrn_radiation_probe x-ray
_diffrn_radiation_type MoK\a
_diffrn_radiation_wavelength 0.71073
_diffrn_reflns_av_R_equivalents 0.1071
_diffrn_reflns_av_unetI/netI 0.1689
_diffrn_reflns_Laue_measured_fraction_full 0.997
_diffrn_reflns_Laue_measured_fraction_max 0.997
_diffrn_reflns_limit_h_max 23
_diffrn_reflns_limit_h_min -23
_diffrn_reflns_limit_k_max 25
_diffrn_reflns_limit_k_min -26
_diffrn_reflns_limit_l_max 27
_diffrn_reflns_limit_l_min -27
_diffrn_reflns_number 91218
_diffrn_reflns_point_group_measured_fraction_full 0.997
_diffrn_reflns_point_group_measured_fraction_max 0.998
_diffrn_reflns_theta_full 25.242
_diffrn_reflns_theta_max 27.560
_diffrn_reflns_theta_min 3.193
_diffrn_source 'fine-focus sealed X-ray tube'
_diffrn_source_current 24.0
_diffrn_source_power 1.2
_diffrn_source_type 'Enhance (Mo) X-ray Source'
_diffrn_source_voltage 50.0
_exptl_absorpt_coefficient_mu 0.281
_exptl_absorpt_correction_T_max 1.00000
_exptl_absorpt_correction_T_min 0.97719
_exptl_absorpt_correction_type multi-scan
_exptl_absorpt_process_details
;
CrysAlisPro 1.171.38.46 (Rigaku Oxford Diffraction, 2015)
Empirical absorption correction using spherical harmonics,
 implemented in SCALE3 ABSPACK scaling algorithm.
;
_exptl_crystal_colour 'dark brown'
_exptl_crystal_colour_modifier dark
_exptl_crystal_colour_primary brown
_exptl_crystal_density_diffrn 1.180
_exptl_crystal_description needle
_exptl_crystal_F_000 2884
_exptl_crystal_size_max 0.14
_exptl_crystal_size_mid 0.02
_exptl_crystal_size_min 0.02
_refine_diff_density_max 1.076
_refine_diff_density_min -0.530
_refine_diff_density_rms 0.078
_refine_ls_abs_structure_details
;
 Refined as a perfect inversion twin.
;
_refine_ls_abs_structure_Flack 0.5
_refine_ls_extinction_method none
_refine_ls_goodness_of_fit_ref 0.984
_refine_ls_hydrogen_treatment mixed
_refine_ls_matrix_type full
_refine_ls_number_parameters 1787
_refine_ls_number_reflns 33702
_refine_ls_number_restraints 2007
_refine_ls_restrained_S_all 1.000
_refine_ls_R_factor_all 0.1533
_refine_ls_R_factor_gt 0.0742
_refine_ls_shift/su_max 0.001
_refine_ls_shift/su_mean 0.000
_refine_ls_structure_factor_coef Fsqd
_refine_ls_weighting_details 'w=1/[\s^2^(Fo^2^)+(0.0680P)^2^] where P=(Fo^2^+2Fc^2^)/3'
_refine_ls_weighting_scheme calc
_refine_ls_wR_factor_gt 0.1340
_refine_ls_wR_factor_ref 0.1618
_reflns_Friedel_coverage 0.999
_reflns_Friedel_fraction_full 0.997
_reflns_Friedel_fraction_max 0.998
_reflns_number_gt 19280
_reflns_number_total 33702
_reflns_threshold_expression 'I > 2\s(I)'
_cod_data_source_file c8dt01161c2.cif
_cod_data_source_block o3ctianth_3rd_dme
_cod_depositor_comments 'Adding full bibliography for 7046232--7046237.cif.'
_cod_database_code 7046234
_shelx_shelxl_version_number 2014/7
_shelx_space_group_comment
;
The symmetry employed for this shelxl refinement is uniquely defined
by the following loop, which should always be used as a source of
symmetry information in preference to the above space-group names.
They are only intended as comments.
;
_reflns_odcompleteness_completeness 99.71
_reflns_odcompleteness_iscentric 1
_reflns_odcompleteness_theta 27.50
_olex2_submission_special_instructions 'No special instructions were received'
_oxdiff_exptl_absorpt_empirical_details
;
Empirical correction (ABSPACK) includes:
- Absorption correction using spherical harmonics
- Frame scaling
- Detector area scaling
;
_oxdiff_exptl_absorpt_empirical_full_max 1.115
_oxdiff_exptl_absorpt_empirical_full_min 0.945

loop_
_space_group_symop_operation_xyz
'x, y, z'
'x, -y, z+1/2'

loop_
_atom_site_label
_atom_site_type_symbol
_atom_site_fract_x
_atom_site_fract_y
_atom_site_fract_z
_atom_site_U_iso_or_equiv
_atom_site_adp_type
_atom_site_occupancy
_atom_site_site_symmetry_order
_atom_site_calc_flag
_atom_site_refinement_flags_posn
_atom_site_refinement_flags_adp
_atom_site_refinement_flags_occupancy
_atom_site_disorder_assembly
_atom_site_disorder_group
Ti1 Ti 0.20353(6) 0.14457(6) 0.39442(6) 0.0129(3) Uani 1 1 d . . . . .
O1 O 0.1186(3) 0.0869(2) 0.3996(2) 0.0210(12) Uani 1 1 d . . . . .
O2 O 0.3002(2) 0.0991(2) 0.4021(2) 0.0158(11) Uani 1 1 d . . . . .
O3 O 0.2163(2) 0.2325(2) 0.4383(2) 0.0162(11) Uani 1 1 d . . . . .
C1 C 0.2292(4) 0.1149(3) 0.5007(3) 0.0123(14) Uani 1 1 d . U . . .
C2 C 0.1020(4) 0.0718(3) 0.4585(3) 0.0134(14) Uani 1 1 d . U . . .
C3 C 0.1566(4) 0.0861(3) 0.5138(3) 0.0122(14) Uani 1 1 d . U . . .
C4 C 0.1400(4) 0.0754(3) 0.5761(3) 0.0141(14) Uani 1 1 d . U . . .
H4 H 0.1758 0.0854 0.6131 0.017 Uiso 1 1 calc R . . . .
C5 C 0.0709(4) 0.0502(3) 0.5835(3) 0.0169(15) Uani 1 1 d . U . . .
C6 C 0.0204(4) 0.0346(3) 0.5269(3) 0.0161(15) Uani 1 1 d . U . . .
H6 H -0.0254 0.0170 0.5313 0.019 Uiso 1 1 calc R . . . .
C7 C 0.0335(4) 0.0437(3) 0.4638(3) 0.0141(14) Uani 1 1 d . U . . .
C8 C -0.0247(4) 0.0251(4) 0.4031(3) 0.0206(15) Uani 1 1 d . U . . .
C9 C -0.0523(4) 0.0878(4) 0.3631(4) 0.0306(19) Uani 1 1 d . U . . .
H9A H -0.0718 0.1189 0.3904 0.046 Uiso 1 1 calc GR . . . .
H9B H -0.0909 0.0758 0.3267 0.046 Uiso 1 1 calc GR . . . .
H9C H -0.0115 0.1077 0.3472 0.046 Uiso 1 1 calc GR . . . .
C10 C 0.0096(4) -0.0234(4) 0.3603(4) 0.0311(19) Uani 1 1 d . U . . .
H10S H 0.0513 -0.0027 0.3466 0.047 Uiso 1 1 calc GR . . . .
H10T H -0.0273 -0.0352 0.3226 0.047 Uiso 1 1 calc GR . . . .
H10U H 0.0262 -0.0626 0.3851 0.047 Uiso 1 1 calc GR . . . .
C11 C -0.0941(4) -0.0083(4) 0.4206(4) 0.0271(18) Uani 1 1 d . U . . .
H11P H -0.0798 -0.0494 0.4429 0.041 Uiso 1 1 calc GR . . . .
H11Q H -0.1300 -0.0168 0.3813 0.041 Uiso 1 1 calc GR . . . .
H11R H -0.1156 0.0205 0.4486 0.041 Uiso 1 1 calc GR . . . .
C12 C 0.0498(4) 0.0403(4) 0.6507(3) 0.0220(16) Uani 1 1 d . U . . .
C13 C 0.1168(5) 0.0476(5) 0.7063(4) 0.043(2) Uani 1 1 d . U . . .
H13K H 0.1542 0.0156 0.7011 0.064 Uiso 1 1 calc GR . . . .
H13L H 0.1016 0.0403 0.7473 0.064 Uiso 1 1 calc GR . . . .
H13M H 0.1371 0.0915 0.7056 0.064 Uiso 1 1 calc GR . . . .
C14 C 0.0172(5) -0.0285(4) 0.6567(4) 0.038(2) Uani 1 1 d . U . . .
H14A H -0.0258 -0.0346 0.6225 0.057 Uiso 1 1 calc GR . . . .
H14B H 0.0030 -0.0327 0.6985 0.057 Uiso 1 1 calc GR . . . .
H14C H 0.0540 -0.0616 0.6528 0.057 Uiso 1 1 calc GR . . . .
C15 C -0.0083(5) 0.0915(5) 0.6586(4) 0.045(2) Uani 1 1 d . U . . .
H15A H 0.0096 0.1349 0.6508 0.068 Uiso 1 1 calc GR . . . .
H15B H -0.0179 0.0893 0.7022 0.068 Uiso 1 1 calc GR . . . .
H15C H -0.0536 0.0827 0.6277 0.068 Uiso 1 1 calc GR . . . .
C16 C 0.3276(4) 0.0602(3) 0.4544(3) 0.0175(15) Uani 1 1 d . U . . .
C17 C 0.2923(4) 0.0640(3) 0.5081(3) 0.0145(14) Uani 1 1 d . U . . .
C18 C 0.3186(4) 0.0253(3) 0.5626(3) 0.0167(15) Uani 1 1 d . U . . .
H18 H 0.2947 0.0276 0.5981 0.020 Uiso 1 1 calc R . . . .
C19 C 0.3802(4) -0.0175(3) 0.5661(4) 0.0197(15) Uani 1 1 d . U . . .
C20 C 0.4121(4) -0.0198(4) 0.5103(4) 0.0232(16) Uani 1 1 d . U . . .
H20 H 0.4527 -0.0479 0.5113 0.028 Uiso 1 1 calc R . . . .
C21 C 0.3876(4) 0.0167(4) 0.4536(4) 0.0218(15) Uani 1 1 d . U . . .
C22 C 0.4238(4) 0.0105(4) 0.3933(4) 0.0309(17) Uani 1 1 d . U . . .
C23 C 0.4560(4) 0.0780(4) 0.3772(4) 0.0332(19) Uani 1 1 d . U . . .
H23A H 0.4159 0.1090 0.3641 0.050 Uiso 1 1 calc GR . . . .
H23B H 0.4827 0.0724 0.3422 0.050 Uiso 1 1 calc GR . . . .
H23C H 0.4892 0.0946 0.4153 0.050 Uiso 1 1 calc GR . . . .
C24 C 0.3669(5) -0.0134(4) 0.3343(4) 0.040(2) Uani 1 1 d . U . . .
H24A H 0.3475 -0.0557 0.3441 0.060 Uiso 1 1 calc GR . . . .
H24B H 0.3906 -0.0178 0.2972 0.060 Uiso 1 1 calc GR . . . .
H24C H 0.3269 0.0181 0.3245 0.060 Uiso 1 1 calc GR . . . .
C25 C 0.4891(5) -0.0392(4) 0.4042(4) 0.045(2) Uani 1 1 d . U . . .
H25A H 0.5213 -0.0305 0.4456 0.068 Uiso 1 1 calc GR . . . .
H25B H 0.5169 -0.0345 0.3698 0.068 Uiso 1 1 calc GR . . . .
H25C H 0.4700 -0.0836 0.4039 0.068 Uiso 1 1 calc GR . . . .
C26 C 0.4126(4) -0.0548(4) 0.6285(4) 0.0279(17) Uani 1 1 d . U . . .
C27 C 0.4614(5) -0.0072(5) 0.6748(4) 0.045(2) Uani 1 1 d . U . . .
H27A H 0.5012 0.0085 0.6548 0.068 Uiso 1 1 calc GR . . . .
H27B H 0.4818 -0.0298 0.7148 0.068 Uiso 1 1 calc GR . . . .
H27C H 0.4319 0.0298 0.6839 0.068 Uiso 1 1 calc GR . . . .
C28 C 0.3523(4) -0.0822(4) 0.6617(4) 0.037(2) Uani 1 1 d . U . . .
H28A H 0.3239 -0.0463 0.6747 0.056 Uiso 1 1 calc GR . . . .
H28B H 0.3749 -0.1073 0.6996 0.056 Uiso 1 1 calc GR . . . .
H28C H 0.3198 -0.1106 0.6318 0.056 Uiso 1 1 calc GR . . . .
C29 C 0.4629(5) -0.1126(5) 0.6148(4) 0.053(2) Uani 1 1 d . U . . .
H29A H 0.4360 -0.1399 0.5803 0.080 Uiso 1 1 calc GR . . . .
H29B H 0.4773 -0.1388 0.6537 0.080 Uiso 1 1 calc GR . . . .
H29C H 0.5067 -0.0951 0.6018 0.080 Uiso 1 1 calc GR . . . .
C30 C 0.2040(5) 0.1312(4) 0.2821(3) 0.0254(17) Uani 1 1 d . U . . .
C31 C 0.2403(4) 0.2374(3) 0.5039(3) 0.0129(13) Uani 1 1 d . U . . .
C32 C 0.2536(4) 0.1781(3) 0.5395(3) 0.0130(14) Uani 1 1 d . U . . .
C33 C 0.2851(4) 0.1801(3) 0.6060(3) 0.0142(15) Uani 1 1 d . U . . .
H33 H 0.2952 0.1405 0.6290 0.017 Uiso 1 1 calc R . . . .
C34 C 0.3016(4) 0.2398(3) 0.6387(3) 0.0184(15) Uani 1 1 d . U . . .
C35 C 0.2860(4) 0.2979(4) 0.6025(4) 0.0203(16) Uani 1 1 d . U . . .
H35 H 0.2979 0.3382 0.6239 0.024 Uiso 1 1 calc R . . . .
C36 C 0.2536(4) 0.2994(3) 0.5360(3) 0.0155(14) Uani 1 1 d . U . . .
C37 C 0.2340(4) 0.3654(3) 0.5001(3) 0.0173(15) Uani 1 1 d . U . . .
C38 C 0.2820(4) 0.3761(4) 0.4479(4) 0.0215(16) Uani 1 1 d . U . . .
H38A H 0.3339 0.3750 0.4683 0.032 Uiso 1 1 calc GR . . . .
H38B H 0.2704 0.4184 0.4272 0.032 Uiso 1 1 calc GR . . . .
H38C H 0.2718 0.3416 0.4156 0.032 Uiso 1 1 calc GR . . . .
C39 C 0.1508(4) 0.3653(4) 0.4674(4) 0.0240(17) Uani 1 1 d . U . . .
H39A H 0.1409 0.3289 0.4373 0.036 Uiso 1 1 calc GR . . . .
H39B H 0.1386 0.4063 0.4442 0.036 Uiso 1 1 calc GR . . . .
H39C H 0.1210 0.3608 0.5003 0.036 Uiso 1 1 calc GR . . . .
C40 C 0.2481(4) 0.4256(3) 0.5468(4) 0.0239(17) Uani 1 1 d . U . . .
H40A H 0.2205 0.4202 0.5812 0.036 Uiso 1 1 calc GR . . . .
H40B H 0.2323 0.4655 0.5229 0.036 Uiso 1 1 calc GR . . . .
H40C H 0.3004 0.4285 0.5654 0.036 Uiso 1 1 calc GR . . . .
C41 C 0.3326(5) 0.2431(4) 0.7130(4) 0.0333(18) Uani 1 1 d . U . . .
C42 C 0.2729(7) 0.2720(6) 0.7461(5) 0.087(3) Uani 1 1 d . U . . .
H42A H 0.2465 0.3063 0.7191 0.130 Uiso 1 1 calc GR . . . .
H42B H 0.2958 0.2904 0.7878 0.130 Uiso 1 1 calc GR . . . .
H42C H 0.2386 0.2377 0.7525 0.130 Uiso 1 1 calc GR . . . .
C43 C 0.3551(7) 0.1763(5) 0.7430(4) 0.069(3) Uani 1 1 d . U . . .
H43A H 0.3126 0.1473 0.7359 0.103 Uiso 1 1 calc GR . . . .
H43B H 0.3734 0.1814 0.7892 0.103 Uiso 1 1 calc GR . . . .
H43C H 0.3935 0.1576 0.7231 0.103 Uiso 1 1 calc GR . . . .
C44 C 0.3999(7) 0.2883(6) 0.7282(5) 0.090(4) Uani 1 1 d . U . . .
H44A H 0.4358 0.2751 0.7025 0.136 Uiso 1 1 calc GR . . . .
H44B H 0.4220 0.2851 0.7738 0.136 Uiso 1 1 calc GR . . . .
H44C H 0.3848 0.3333 0.7178 0.136 Uiso 1 1 calc GR . . . .
C45 C 0.2576(4) 0.1816(4) 0.3011(4) 0.0229(16) Uani 1 1 d . U . . .
C46 C 0.1318(4) 0.1461(4) 0.2866(3) 0.0244(17) Uani 1 1 d . U . . .
H46 H 0.0941 0.1146 0.2760 0.029 Uiso 1 1 calc R . . . .
C47 C 0.1160(4) 0.2101(4) 0.3076(3) 0.0228(16) Uani 1 1 d . U . . .
C48 C 0.1604(4) 0.2664(4) 0.2961(3) 0.0195(15) Uani 1 1 d . U . . .
C49 C 0.2364(4) 0.2516(4) 0.2918(3) 0.0210(15) Uani 1 1 d . U . . .
C50 C 0.2841(4) 0.3034(4) 0.2844(4) 0.0227(16) Uani 1 1 d . U . . .
H50 H 0.3336 0.2935 0.2833 0.027 Uiso 1 1 calc R . . . .
C51 C 0.1376(4) 0.3314(4) 0.2904(3) 0.0225(16) Uani 1 1 d . U . . .
H51 H 0.0884 0.3409 0.2926 0.027 Uiso 1 1 calc R . . . .
C52 C 0.1846(4) 0.3846(4) 0.2813(3) 0.0205(15) Uani 1 1 d . U . . .
C53 C 0.2611(4) 0.3700(4) 0.2787(3) 0.0212(16) Uani 1 1 d . U . . .
C54 C 0.3066(4) 0.4224(4) 0.2674(4) 0.0268(17) Uani 1 1 d . U . . .
H54 H 0.3568 0.4144 0.2680 0.032 Uiso 1 1 calc R . . . .
C55 C 0.2790(5) 0.4865(4) 0.2554(4) 0.0343(19) Uani 1 1 d . U . . .
H55 H 0.3102 0.5202 0.2462 0.041 Uiso 1 1 calc R . . . .
C56 C 0.2050(5) 0.5002(4) 0.2571(4) 0.0333(19) Uani 1 1 d . U . . .
H56 H 0.1864 0.5430 0.2488 0.040 Uiso 1 1 calc R . . . .
C57 C 0.1590(5) 0.4500(4) 0.2711(4) 0.0305(18) Uani 1 1 d . U . . .
H57 H 0.1100 0.4598 0.2739 0.037 Uiso 1 1 calc R . . . .
K1 K 0.16546(9) 0.26421(8) -0.02643(8) 0.0247(4) Uani 1 1 d . U . . .
C58 C 0.0735(7) 0.2920(7) -0.2015(6) 0.094(4) Uani 1 1 d . U . . .
H58A H 0.0475 0.3321 -0.2166 0.141 Uiso 1 1 calc GR . . . .
H58B H 0.0574 0.2569 -0.2322 0.141 Uiso 1 1 calc GR . . . .
H58C H 0.1262 0.2987 -0.1976 0.141 Uiso 1 1 calc GR . . . .
O4 O 0.0588(4) 0.2753(4) -0.1424(3) 0.0593(18) Uani 1 1 d . U . . .
C59 C -0.0170(6) 0.2678(7) -0.1438(6) 0.093(3) Uani 1 1 d . U . . .
H59A H -0.0418 0.2563 -0.1879 0.111 Uiso 1 1 calc R . . . .
H59B H -0.0373 0.3098 -0.1326 0.111 Uiso 1 1 calc R . . . .
O5 O 0.0002(4) 0.2316(4) -0.0330(4) 0.081(2) Uani 1 1 d . U . . .
C60 C -0.0335(7) 0.2146(8) -0.0967(7) 0.107(4) Uani 1 1 d . U . . .
H60A H -0.0870 0.2106 -0.1000 0.129 Uiso 1 1 calc R . . . .
H60B H -0.0146 0.1721 -0.1082 0.129 Uiso 1 1 calc R . . . .
C61 C -0.0300(7) 0.1866(6) 0.0078(7) 0.097(4) Uani 1 1 d . U . . .
H61A H -0.0108 0.1429 0.0032 0.146 Uiso 1 1 calc GR . . . .
H61B H -0.0834 0.1861 -0.0049 0.146 Uiso 1 1 calc GR . . . .
H61C H -0.0160 0.2005 0.0526 0.146 Uiso 1 1 calc GR . . . .
C62 C 0.1953(7) 0.1312(5) -0.1395(5) 0.073(3) Uani 1 1 d . U . . .
H62A H 0.1672 0.1607 -0.1712 0.110 Uiso 1 1 calc GR . . . .
H62B H 0.1862 0.0861 -0.1540 0.110 Uiso 1 1 calc GR . . . .
H62C H 0.2476 0.1409 -0.1345 0.110 Uiso 1 1 calc GR . . . .
O6 O 0.1728(4) 0.1398(3) -0.0780(3) 0.0463(16) Uani 1 1 d . U . . .
C63 C 0.2012(5) 0.0881(4) -0.0346(4) 0.0316(18) Uani 1 1 d . U . . .
H63A H 0.2552 0.0904 -0.0237 0.038 Uiso 1 1 calc R . . . .
H63B H 0.1869 0.0454 -0.0546 0.038 Uiso 1 1 calc R . . . .
C64 C 0.1695(5) 0.0965(4) 0.0251(4) 0.0337(19) Uani 1 1 d . U . . .
H64A H 0.1155 0.0958 0.0135 0.040 Uiso 1 1 calc R . . . .
H64B H 0.1854 0.0600 0.0549 0.040 Uiso 1 1 calc R . . . .
O7 O 0.1934(3) 0.1574(3) 0.0566(2) 0.0341(13) Uani 1 1 d . U . . .
C65 C 0.1712(5) 0.1635(4) 0.1178(4) 0.042(2) Uani 1 1 d . U . . .
H65A H 0.1951 0.2014 0.1407 0.063 Uiso 1 1 calc GR . . . .
H65B H 0.1853 0.1242 0.1433 0.063 Uiso 1 1 calc GR . . . .
H65C H 0.1180 0.1689 0.1108 0.063 Uiso 1 1 calc GR . . . .
C66 C 0.1419(5) 0.4350(4) -0.0879(4) 0.045(2) Uani 1 1 d . U . . .
H66A H 0.1137 0.4231 -0.1302 0.067 Uiso 1 1 calc GR . . . .
H66B H 0.1628 0.4784 -0.0899 0.067 Uiso 1 1 calc GR . . . .
H66C H 0.1097 0.4349 -0.0565 0.067 Uiso 1 1 calc GR . . . .
O8 O 0.2001(3) 0.3884(3) -0.0687(3) 0.0398(14) Uani 1 1 d . U . . .
C67 C 0.2574(5) 0.3929(4) -0.1066(4) 0.041(2) Uani 1 1 d . U . . .
H67A H 0.2753 0.4383 -0.1064 0.050 Uiso 1 1 calc R . . . .
H67B H 0.2374 0.3804 -0.1516 0.050 Uiso 1 1 calc R . . . .
C68 C 0.3193(4) 0.3487(4) -0.0790(4) 0.0390(19) Uani 1 1 d . U . . .
H68A H 0.3591 0.3535 -0.1034 0.047 Uiso 1 1 calc R . . . .
H68B H 0.3388 0.3612 -0.0339 0.047 Uiso 1 1 calc R . . . .
O9 O 0.2954(3) 0.2813(3) -0.0813(3) 0.0353(13) Uani 1 1 d . U . . .
C69 C 0.3539(5) 0.2366(5) -0.0550(5) 0.049(2) Uani 1 1 d . U . . .
H69A H 0.3767 0.2506 -0.0116 0.074 Uiso 1 1 calc GR . . . .
H69B H 0.3906 0.2365 -0.0823 0.074 Uiso 1 1 calc GR . . . .
H69C H 0.3339 0.1928 -0.0532 0.074 Uiso 1 1 calc GR . . . .
C70 C 0.3382(5) 0.2798(5) 0.1216(5) 0.056(3) Uani 1 1 d . U . . .
H70A H 0.3164 0.2771 0.1599 0.085 Uiso 1 1 calc GR . . . .
H70B H 0.3842 0.3041 0.1318 0.085 Uiso 1 1 calc GR . . . .
H70C H 0.3478 0.2359 0.1074 0.085 Uiso 1 1 calc GR . . . .
O10 O 0.2873(3) 0.3134(3) 0.0701(3) 0.0386(14) Uani 1 1 d . U . . .
C71 C 0.2583(5) 0.3740(4) 0.0919(4) 0.0365(19) Uani 1 1 d . U . . .
H71A H 0.2447 0.4037 0.0548 0.044 Uiso 1 1 calc R . . . .
H71B H 0.2973 0.3954 0.1234 0.044 Uiso 1 1 calc R . . . .
C72 C 0.1935(4) 0.3637(4) 0.1219(4) 0.0353(19) Uani 1 1 d . U . . .
H72A H 0.2051 0.3308 0.1564 0.042 Uiso 1 1 calc R . . . .
H72B H 0.1808 0.4048 0.1413 0.042 Uiso 1 1 calc R . . . .
O11 O 0.1318(3) 0.3418(3) 0.0742(3) 0.0364(13) Uani 1 1 d . U . . .
C73 C 0.0701(5) 0.3270(4) 0.1041(4) 0.046(2) Uani 1 1 d . U . . .
H73A H 0.0272 0.3170 0.0708 0.069 Uiso 1 1 calc GR . . . .
H73B H 0.0594 0.3647 0.1289 0.069 Uiso 1 1 calc GR . . . .
H73C H 0.0819 0.2895 0.1326 0.069 Uiso 1 1 calc GR . . . .
K2 K 0.36616(8) 0.22291(8) 0.43184(8) 0.0260(4) Uani 1 1 d . U . . .
C74 C 0.4720(4) 0.3655(4) 0.4129(4) 0.0280(18) Uani 1 1 d D U . . .
H74A H 0.4987 0.3448 0.3828 0.042 Uiso 1 1 calc GR . . . .
H74B H 0.5000 0.4029 0.4331 0.042 Uiso 1 1 calc GR . . . .
H74C H 0.4242 0.3802 0.3896 0.042 Uiso 1 1 calc GR . . . .
O12 O 0.4621(3) 0.3189(2) 0.4620(2) 0.0244(12) Uani 1 1 d D U . . .
C75 C 0.5304(4) 0.2967(4) 0.5004(4) 0.0274(17) Uani 1 1 d D U . . .
H75A H 0.5607 0.3347 0.5175 0.033 Uiso 1 1 calc R . . . .
H75B H 0.5576 0.2709 0.4735 0.033 Uiso 1 1 calc R . . . .
C76 C 0.5154(4) 0.2552(3) 0.5556(4) 0.0281(17) Uani 1 1 d D U . . .
H76A H 0.5619 0.2458 0.5856 0.034 Uiso 1 1 calc R . . . .
H76B H 0.4831 0.2792 0.5794 0.034 Uiso 1 1 calc R . . . .
O13 O 0.4808(3) 0.1950(2) 0.5310(2) 0.0280(12) Uani 1 1 d D U . . .
C77 C 0.4736(4) 0.1495(4) 0.5814(4) 0.0316(19) Uani 1 1 d D U . . .
H77A H 0.4400 0.1674 0.6071 0.047 Uiso 1 1 calc GR . . . .
H77B H 0.5216 0.1422 0.6088 0.047 Uiso 1 1 calc GR . . . .
H77C H 0.4542 0.1082 0.5623 0.047 Uiso 1 1 calc GR . . . .
Ti2 Ti 0.73784(6) 0.36037(6) 0.60485(6) 0.0131(3) Uani 1 1 d . . . . .
O14 O 0.6490(2) 0.4166(2) 0.5942(2) 0.0167(11) Uani 1 1 d . . . . .
O15 O 0.7410(2) 0.2721(2) 0.5639(2) 0.0155(11) Uani 1 1 d . . . . .
O16 O 0.8343(2) 0.4051(2) 0.6010(2) 0.0146(11) Uani 1 1 d . . . . .
C78 C 0.7204(4) 0.3877(3) 0.4987(3) 0.0132(14) Uani 1 1 d . U . . .
C79 C 0.8498(4) 0.4233(3) 0.5424(3) 0.0156(14) Uani 1 1 d . U . . .
C80 C 0.7948(4) 0.4125(3) 0.4860(3) 0.0145(14) Uani 1 1 d . U . . .
C81 C 0.8126(4) 0.4261(3) 0.4257(3) 0.0142(14) Uani 1 1 d . U . . .
H81 H 0.7762 0.4186 0.3884 0.017 Uiso 1 1 calc R . . . .
C82 C 0.8810(4) 0.4503(3) 0.4175(3) 0.0156(14) Uani 1 1 d . U . . .
C83 C 0.9337(4) 0.4611(3) 0.4753(3) 0.0169(15) Uani 1 1 d . U . . .
H83 H 0.9803 0.4772 0.4714 0.020 Uiso 1 1 calc R . . . .
C84 C 0.9210(4) 0.4494(3) 0.5380(3) 0.0135(14) Uani 1 1 d . U . . .
C85 C 0.9801(4) 0.4658(4) 0.5995(3) 0.0187(15) Uani 1 1 d . U . . .
C86 C 0.9472(4) 0.5179(4) 0.6388(4) 0.0234(17) Uani 1 1 d . U . . .
H86A H 0.9326 0.5561 0.6118 0.035 Uiso 1 1 calc GR . . . .
H86B H 0.9840 0.5305 0.6763 0.035 Uiso 1 1 calc GR . . . .
H86C H 0.9044 0.4998 0.6529 0.035 Uiso 1 1 calc GR . . . .
C87 C 1.0518(4) 0.4938(4) 0.5818(4) 0.0253(17) Uani 1 1 d . U . . .
H87A H 1.0726 0.4616 0.5564 0.038 Uiso 1 1 calc GR . . . .
H87B H 1.0873 0.5034 0.6211 0.038 Uiso 1 1 calc GR . . . .
H87C H 1.0404 0.5337 0.5567 0.038 Uiso 1 1 calc GR . . . .
C88 C 1.0009(4) 0.4041(4) 0.6423(4) 0.0281(18) Uani 1 1 d . U . . .
H88A H 0.9564 0.3845 0.6520 0.042 Uiso 1 1 calc GR . . . .
H88B H 1.0335 0.4166 0.6824 0.042 Uiso 1 1 calc GR . . . .
H88C H 1.0256 0.3726 0.6194 0.042 Uiso 1 1 calc GR . . . .
C89 C 0.9007(4) 0.4632(4) 0.3505(3) 0.0212(16) Uani 1 1 d . U . . .
C90 C 0.8347(4) 0.4531(5) 0.2950(4) 0.036(2) Uani 1 1 d . U . . .
H90A H 0.8184 0.4078 0.2946 0.054 Uiso 1 1 calc GR . . . .
H90B H 0.8491 0.4632 0.2541 0.054 Uiso 1 1 calc GR . . . .
H90C H 0.7947 0.4819 0.3009 0.054 Uiso 1 1 calc GR . . . .
C91 C 0.9275(5) 0.5356(4) 0.3466(4) 0.036(2) Uani 1 1 d . U . . .
H91A H 0.8874 0.5654 0.3497 0.054 Uiso 1 1 calc GR . . . .
H91B H 0.9432 0.5424 0.3057 0.054 Uiso 1 1 calc GR . . . .
H91C H 0.9687 0.5439 0.3821 0.054 Uiso 1 1 calc GR . . . .
C92 C 0.9650(4) 0.4173(4) 0.3395(4) 0.034(2) Uani 1 1 d . U . . .
H92A H 1.0076 0.4241 0.3740 0.051 Uiso 1 1 calc GR . . . .
H92B H 0.9780 0.4276 0.2981 0.051 Uiso 1 1 calc GR . . . .
H92C H 0.9492 0.3719 0.3395 0.051 Uiso 1 1 calc GR . . . .
C93 C 0.7130(4) 0.2650(3) 0.4983(3) 0.0140(14) Uani 1 1 d . U . . .
C94 C 0.6987(4) 0.3240(3) 0.4612(3) 0.0135(14) Uani 1 1 d . U . . .
C95 C 0.6663(4) 0.3192(3) 0.3959(3) 0.0163(15) Uani 1 1 d . U . . .
H95 H 0.6545 0.3581 0.3721 0.020 Uiso 1 1 calc R . . . .
C96 C 0.6504(4) 0.2586(3) 0.3638(4) 0.0230(16) Uani 1 1 d D U . . .
C97 C 0.6671(4) 0.2019(4) 0.4018(4) 0.0212(16) Uani 1 1 d . U . . .
H97 H 0.6565 0.1609 0.3815 0.025 Uiso 1 1 calc R . . . .
C98 C 0.6988(4) 0.2023(3) 0.4684(4) 0.0156(14) Uani 1 1 d . U . . .
C99 C 0.7157(4) 0.1367(3) 0.5069(4) 0.0233(16) Uani 1 1 d . U . . .
C100 C 0.6654(4) 0.1311(4) 0.5569(4) 0.0275(18) Uani 1 1 d . U . . .
H10A H 0.6721 0.1693 0.5850 0.041 Uiso 1 1 calc GR . . . .
H10B H 0.6781 0.0918 0.5827 0.041 Uiso 1 1 calc GR . . . .
H10C H 0.6143 0.1286 0.5346 0.041 Uiso 1 1 calc GR . . . .
C101 C 0.7972(4) 0.1340(4) 0.5427(4) 0.0263(18) Uani 1 1 d . U . . .
H10D H 0.8292 0.1430 0.5123 0.039 Uiso 1 1 calc GR . . . .
H10E H 0.8080 0.0906 0.5612 0.039 Uiso 1 1 calc GR . . . .
H10F H 0.8054 0.1666 0.5770 0.039 Uiso 1 1 calc GR . . . .
C102 C 0.7018(5) 0.0762(4) 0.4620(4) 0.0289(19) Uani 1 1 d . U . . .
H10G H 0.6503 0.0751 0.4405 0.043 Uiso 1 1 calc GR . . . .
H10H H 0.7137 0.0365 0.4874 0.043 Uiso 1 1 calc GR . . . .
H10I H 0.7327 0.0789 0.4297 0.043 Uiso 1 1 calc GR . . . .
C103 C 0.6163(5) 0.2543(4) 0.2907(4) 0.023(2) Uani 0.755(9) 1 d D U P A 1
C104 C 0.5327(6) 0.2234(6) 0.2850(6) 0.050(3) Uani 0.755(9) 1 d D U P A 1
H10J H 0.5363 0.1772 0.2965 0.075 Uiso 0.755(9) 1 calc GR . P A 1
H10K H 0.5054 0.2282 0.2409 0.075 Uiso 0.755(9) 1 calc GR . P A 1
H10L H 0.5071 0.2467 0.3144 0.075 Uiso 0.755(9) 1 calc GR . P A 1
C105 C 0.5997(7) 0.3215(5) 0.2587(5) 0.046(3) Uani 0.755(9) 1 d D U P A 1
H10M H 0.5737 0.3484 0.2850 0.068 Uiso 0.755(9) 1 calc GR . P A 1
H10N H 0.5693 0.3158 0.2159 0.068 Uiso 0.755(9) 1 calc GR . P A 1
H10O H 0.6457 0.3428 0.2549 0.068 Uiso 0.755(9) 1 calc GR . P A 1
C106 C 0.6567(8) 0.2086(6) 0.2552(6) 0.057(3) Uani 0.755(9) 1 d D U P A 1
H10P H 0.7034 0.2282 0.2508 0.086 Uiso 0.755(9) 1 calc GR . P A 1
H10Q H 0.6272 0.1999 0.2126 0.086 Uiso 0.755(9) 1 calc GR . P A 1
H10R H 0.6660 0.1677 0.2791 0.086 Uiso 0.755(9) 1 calc GR . P A 1
C603 C 0.5943(13) 0.2347(11) 0.3073(11) 0.044(3) Uani 0.245(9) 1 d D U P A 2
C604 C 0.5335(14) 0.1918(15) 0.3370(16) 0.061(5) Uani 0.245(9) 1 d D U P A 2
C605 C 0.5464(14) 0.2878(12) 0.2680(12) 0.033(4) Uani 0.245(9) 1 d D U P A 2
C606 C 0.6176(18) 0.1839(13) 0.2611(12) 0.037(4) Uani 0.245(9) 1 d D U P A 2
C107 C 0.6234(4) 0.4509(3) 0.5389(3) 0.0151(15) Uani 1 1 d . U . . .
C108 C 0.5624(4) 0.4948(3) 0.5334(3) 0.0182(15) Uani 1 1 d . U . . .
C109 C 0.5434(4) 0.5300(3) 0.4749(3) 0.0185(15) Uani 1 1 d . U . . .
H109 H 0.5032 0.5590 0.4701 0.022 Uiso 1 1 calc R . . . .
C110 C 0.5813(4) 0.5242(3) 0.4229(3) 0.0153(14) Uani 1 1 d . U . . .
C111 C 0.6390(4) 0.4792(3) 0.4303(3) 0.0120(14) Uani 1 1 d . U . . .
H111 H 0.6646 0.4742 0.3961 0.014 Uiso 1 1 calc R . . . .
C112 C 0.6611(4) 0.4407(3) 0.4864(3) 0.0119(14) Uani 1 1 d . U . . .
C113 C 0.5187(4) 0.5020(3) 0.5889(3) 0.0212(15) Uani 1 1 d . U . . .
C114 C 0.4901(4) 0.4349(4) 0.6063(4) 0.0294(18) Uani 1 1 d . U . . .
H11A H 0.4572 0.4168 0.5687 0.044 Uiso 1 1 calc GR . . . .
H11B H 0.4635 0.4400 0.6414 0.044 Uiso 1 1 calc GR . . . .
H11C H 0.5315 0.4053 0.6196 0.044 Uiso 1 1 calc GR . . . .
C115 C 0.4517(4) 0.5496(4) 0.5704(4) 0.0343(19) Uani 1 1 d . U . . .
H11D H 0.4693 0.5928 0.5612 0.051 Uiso 1 1 calc GR . . . .
H11E H 0.4258 0.5526 0.6062 0.051 Uiso 1 1 calc GR . . . .
H11F H 0.4184 0.5330 0.5324 0.051 Uiso 1 1 calc GR . . . .
C116 C 0.5706(4) 0.5327(4) 0.6490(4) 0.0314(19) Uani 1 1 d . U . . .
H11G H 0.6135 0.5048 0.6621 0.047 Uiso 1 1 calc GR . . . .
H11H H 0.5442 0.5365 0.6845 0.047 Uiso 1 1 calc GR . . . .
H11I H 0.5864 0.5760 0.6379 0.047 Uiso 1 1 calc GR . . . .
C117 C 0.5550(4) 0.5643(3) 0.3603(3) 0.0220(15) Uani 1 1 d D U . . .
C118 C 0.4776(4) 0.5402(4) 0.3260(4) 0.035(2) Uani 1 1 d D U . . .
H11J H 0.4793 0.4933 0.3181 0.053 Uiso 1 1 calc GR . . . .
H11K H 0.4630 0.5631 0.2851 0.053 Uiso 1 1 calc GR . . . .
H11L H 0.4421 0.5491 0.3534 0.053 Uiso 1 1 calc GR . . . .
C119 C 0.5508(4) 0.6384(3) 0.3768(4) 0.0312(18) Uani 1 1 d D U . . .
H11M H 0.5157 0.6447 0.4050 0.047 Uiso 1 1 calc GR . . . .
H11N H 0.5349 0.6632 0.3371 0.047 Uiso 1 1 calc GR . . . .
H11O H 0.5991 0.6536 0.3984 0.047 Uiso 1 1 calc GR . . . .
C120 C 0.6074(4) 0.5561(4) 0.3110(3) 0.0292(18) Uani 1 1 d D U . . .
H12A H 0.6562 0.5722 0.3302 0.044 Uiso 1 1 calc GR . . . .
H12B H 0.5881 0.5809 0.2720 0.044 Uiso 1 1 calc GR . . . .
H12C H 0.6105 0.5100 0.3001 0.044 Uiso 1 1 calc GR . . . .
C121 C 0.8285(5) 0.2983(4) 0.7016(4) 0.0264(17) Uani 1 1 d . U . . .
C122 C 0.8086(5) 0.3638(4) 0.7164(3) 0.0253(17) Uani 1 1 d . U . . .
H122 H 0.8449 0.3964 0.7276 0.030 Uiso 1 1 calc R . . . .
C123 C 0.7344(4) 0.3781(4) 0.7140(3) 0.0223(16) Uani 1 1 d . U . . .
C124 C 0.6827(5) 0.3243(4) 0.6949(4) 0.0209(16) Uani 1 1 d . U . . .
C125 C 0.7052(4) 0.2567(4) 0.7111(3) 0.0175(15) Uani 1 1 d . U . . .
C126 C 0.7826(4) 0.2426(4) 0.7138(3) 0.0189(15) Uani 1 1 d . U . . .
C127 C 0.8087(4) 0.1791(4) 0.7264(4) 0.0251(17) Uani 1 1 d . U . . .
H127 H 0.8591 0.1701 0.7283 0.030 Uiso 1 1 calc R . . . .
C128 C 0.7589(4) 0.1260(4) 0.7366(3) 0.0227(16) Uani 1 1 d . U . . .
C129 C 0.6831(4) 0.1405(4) 0.7351(4) 0.0237(16) Uani 1 1 d . U . . .
C130 C 0.6568(4) 0.2074(4) 0.7220(3) 0.0194(16) Uani 1 1 d . U . . .
H130 H 0.6069 0.2174 0.7209 0.023 Uiso 1 1 calc R . . . .
C131 C 0.6349(5) 0.0890(4) 0.7466(4) 0.0288(18) Uani 1 1 d . U . . .
H131 H 0.5848 0.0985 0.7453 0.035 Uiso 1 1 calc R . . . .
C132 C 0.6599(5) 0.0256(4) 0.7596(4) 0.038(2) Uani 1 1 d . U . . .
H132 H 0.6274 -0.0078 0.7672 0.045 Uiso 1 1 calc R . . . .
C133 C 0.7359(5) 0.0116(4) 0.7612(4) 0.038(2) Uani 1 1 d . U . . .
H133 H 0.7536 -0.0314 0.7702 0.045 Uiso 1 1 calc R . . . .
C134 C 0.7833(5) 0.0594(4) 0.7499(4) 0.0327(19) Uani 1 1 d . U . . .
H134 H 0.8330 0.0487 0.7507 0.039 Uiso 1 1 calc R . . . .
K3 K 0.88845(9) 0.27884(8) 0.56524(8) 0.0264(4) Uani 1 1 d . U . . .
C135 C 0.8598(4) 0.2533(4) 0.3926(4) 0.0292(19) Uani 1 1 d . U . . .
H13A H 0.8107 0.2391 0.3967 0.044 Uiso 1 1 calc GR . . . .
H13B H 0.8731 0.2325 0.3550 0.044 Uiso 1 1 calc GR . . . .
H13C H 0.8602 0.3007 0.3874 0.044 Uiso 1 1 calc GR . . . .
O17 O 0.9119(3) 0.2350(3) 0.4496(2) 0.0252(12) Uani 1 1 d . U . . .
C136 C 0.9861(4) 0.2522(4) 0.4453(4) 0.0294(17) Uani 1 1 d . U . . .
H13D H 0.9910 0.3001 0.4448 0.035 Uiso 1 1 calc R . . . .
H13E H 0.9974 0.2349 0.4049 0.035 Uiso 1 1 calc R . . . .
C137 C 1.0401(4) 0.2240(4) 0.5028(4) 0.0276(16) Uani 1 1 d . U . . .
H13F H 1.0309 0.1769 0.5068 0.033 Uiso 1 1 calc R . . . .
H13G H 1.0909 0.2296 0.4961 0.033 Uiso 1 1 calc R . . . .
O18 O 1.0312(3) 0.2574(3) 0.5609(3) 0.0284(13) Uani 1 1 d . U . . .
C138 C 1.0944(4) 0.2474(4) 0.6119(4) 0.0316(19) Uani 1 1 d . U . . .
H13H H 1.0865 0.2691 0.6510 0.047 Uiso 1 1 calc GR . . . .
H13I H 1.1379 0.2657 0.5990 0.047 Uiso 1 1 calc GR . . . .
H13J H 1.1016 0.2008 0.6201 0.047 Uiso 1 1 calc GR . . . .
K4 K 0.77181(10) 0.23748(8) 1.04665(9) 0.0330(4) Uani 1 1 d . U . . .
C139 C 0.7431(9) 0.0728(6) 1.1050(7) 0.128(4) Uani 1 1 d . U . . .
H13N H 0.7025 0.0867 1.1249 0.192 Uiso 1 1 calc GR . . . .
H13O H 0.7619 0.0309 1.1230 0.192 Uiso 1 1 calc GR . . . .
H13P H 0.7259 0.0683 1.0586 0.192 Uiso 1 1 calc GR . . . .
O19 O 0.8028(6) 0.1225(4) 1.1177(4) 0.113(3) Uani 1 1 d . U . . .
C140 C 0.8403(6) 0.1255(5) 1.1777(5) 0.070(3) Uani 1 1 d . U . . .
H14D H 0.8657 0.0834 1.1881 0.083 Uiso 1 1 calc R . . . .
H14E H 0.8050 0.1304 1.2067 0.083 Uiso 1 1 calc R . . . .
C141 C 0.8944(6) 0.1773(5) 1.1919(5) 0.064(3) Uani 1 1 d . U . . .
H14F H 0.9078 0.1828 1.2391 0.077 Uiso 1 1 calc R . . . .
H14G H 0.9389 0.1640 1.1765 0.077 Uiso 1 1 calc R . . . .
O20 O 0.8710(4) 0.2370(3) 1.1646(3) 0.067(2) Uani 1 1 d . U . . .
C142 C 0.9139(6) 0.2908(5) 1.1904(5) 0.070(3) Uani 1 1 d . U . . .
H14H H 0.9574 0.2934 1.1711 0.105 Uiso 1 1 calc GR . . . .
H14I H 0.9289 0.2854 1.2370 0.105 Uiso 1 1 calc GR . . . .
H14J H 0.8853 0.3308 1.1812 0.105 Uiso 1 1 calc GR . . . .
C143 C 0.7589(13) 0.3929(11) 1.1294(11) 0.053(4) Uani 0.442(9) 1 d D U P B 1
H14K H 0.7060 0.3864 1.1250 0.080 Uiso 0.442(9) 1 calc GR . P B 1
H14L H 0.7700 0.4394 1.1337 0.080 Uiso 0.442(9) 1 calc GR . P B 1
H14M H 0.7846 0.3699 1.1675 0.080 Uiso 0.442(9) 1 calc GR . P B 1
O21 O 0.7828(19) 0.3673(13) 1.0719(10) 0.041(3) Uani 0.442(9) 1 d D U P B 1
C144 C 0.7673(14) 0.4062(10) 1.0157(9) 0.049(3) Uani 0.442(9) 1 d D U P B 1
H14N H 0.7937 0.4478 1.0262 0.059 Uiso 0.442(9) 1 calc R . P B 1
H14O H 0.7145 0.4166 1.0083 0.059 Uiso 0.442(9) 1 calc R . P B 1
C145 C 0.7824(12) 0.3851(9) 0.9549(9) 0.043(3) Uani 0.442(9) 1 d D U P B 1
H14P H 0.7502 0.4096 0.9204 0.052 Uiso 0.442(9) 1 calc R . P B 1
H14Q H 0.8335 0.3970 0.9534 0.052 Uiso 0.442(9) 1 calc R . P B 1
O22 O 0.7733(10) 0.3187(8) 0.9413(7) 0.047(3) Uani 0.442(9) 1 d D U P B 1
C146 C 0.766(3) 0.2932(18) 0.8766(11) 0.048(4) Uani 0.442(9) 1 d D U P B 1
H14R H 0.7652 0.2456 0.8778 0.071 Uiso 0.442(9) 1 calc GR . P B 1
H14S H 0.8076 0.3077 0.8582 0.071 Uiso 0.442(9) 1 calc GR . P B 1
H14T H 0.7205 0.3092 0.8501 0.071 Uiso 0.442(9) 1 calc GR . P B 1
C643 C 0.7393(8) 0.4135(7) 1.0868(9) 0.036(3) Uani 0.558(9) 1 d D U P B 2
H64C H 0.6942 0.4203 1.0550 0.055 Uiso 0.558(9) 1 calc GR . P B 2
H64D H 0.7626 0.4556 1.0991 0.055 Uiso 0.558(9) 1 calc GR . P B 2
H64E H 0.7276 0.3922 1.1248 0.055 Uiso 0.558(9) 1 calc GR . P B 2
O521 O 0.7897(14) 0.3720(9) 1.0589(8) 0.037(3) Uani 0.558(9) 1 d D U P B 2
C644 C 0.8085(10) 0.3997(7) 1.0009(8) 0.039(3) Uani 0.558(9) 1 d D U P B 2
H64F H 0.7629 0.4113 0.9706 0.047 Uiso 0.558(9) 1 calc R . P B 2
H64G H 0.8367 0.4403 1.0122 0.047 Uiso 0.558(9) 1 calc R . P B 2
C645 C 0.8497(9) 0.3571(8) 0.9702(8) 0.052(3) Uani 0.558(9) 1 d D U P B 2
H64H H 0.8940 0.3443 1.0015 0.062 Uiso 0.558(9) 1 calc R . P B 2
H64I H 0.8661 0.3812 0.9352 0.062 Uiso 0.558(9) 1 calc R . P B 2
O522 O 0.8129(7) 0.2985(6) 0.9434(5) 0.044(3) Uani 0.558(9) 1 d D U P B 2
C646 C 0.777(2) 0.3049(15) 0.8765(9) 0.049(4) Uani 0.558(9) 1 d D U P B 2
H64J H 0.7740 0.2621 0.8559 0.074 Uiso 0.558(9) 1 calc GR . P B 2
H64K H 0.8062 0.3341 0.8546 0.074 Uiso 0.558(9) 1 calc GR . P B 2
H64L H 0.7283 0.3229 0.8737 0.074 Uiso 0.558(9) 1 calc GR . P B 2
C147 C 0.5747(6) 0.2739(5) 1.0469(5) 0.063(3) Uani 1 1 d . U . . .
H14U H 0.5604 0.2401 1.0745 0.094 Uiso 1 1 calc GR . . . .
H14V H 0.5309 0.2921 1.0195 0.094 Uiso 1 1 calc GR . . . .
H14W H 0.6012 0.3085 1.0735 0.094 Uiso 1 1 calc GR . . . .
O23 O 0.6214(3) 0.2459(3) 1.0074(3) 0.0475(15) Uani 1 1 d . U . . .
C148 C 0.5852(5) 0.1951(4) 0.9659(4) 0.044(2) Uani 1 1 d . U . . .
H14X H 0.5385 0.2117 0.9407 0.053 Uiso 1 1 calc R . . . .
H14Y H 0.5741 0.1581 0.9922 0.053 Uiso 1 1 calc R . . . .
C149 C 0.6341(5) 0.1725(5) 0.9209(4) 0.041(2) Uani 1 1 d . U . . .
H14Z H 0.6091 0.1376 0.8928 0.049 Uiso 1 1 calc R . . . .
H H 0.6433 0.2091 0.8933 0.049 Uiso 1 1 calc R . . . .
O24 O 0.7022(3) 0.1486(3) 0.9562(3) 0.0406(14) Uani 1 1 d . U . . .
C150 C 0.7423(5) 0.1108(5) 0.9175(5) 0.051(2) Uani 1 1 d . U . . .
H15D H 0.7484 0.1363 0.8799 0.077 Uiso 1 1 calc GR . . . .
H15E H 0.7152 0.0709 0.9035 0.077 Uiso 1 1 calc GR . . . .
H15F H 0.7904 0.0997 0.9429 0.077 Uiso 1 1 calc GR . . . .
H123 H 0.720(5) 0.426(5) 0.727(4) 0.062 Uiso 1 1 d R . . . .
H47 H 0.061(5) 0.219(4) 0.308(4) 0.062 Uiso 1 1 d R . . . .
H124 H 0.633(5) 0.337(4) 0.691(4) 0.062 Uiso 1 1 d R . . . .
H45 H 0.310(5) 0.172(4) 0.304(4) 0.062 Uiso 1 1 d R . . . .
H30 H 0.223(5) 0.087(5) 0.276(5) 0.062 Uiso 1 1 d R . . . .
H121 H 0.876(5) 0.291(5) 0.700(4) 0.062 Uiso 1 1 d R . . . .

loop_
_atom_site_aniso_label
_atom_site_aniso_U_11
_atom_site_aniso_U_22
_atom_site_aniso_U_33
_atom_site_aniso_U_23
_atom_site_aniso_U_13
_atom_site_aniso_U_12
Ti1 0.0148(7) 0.0148(7) 0.0096(6) -0.0010(5) 0.0034(5) -0.0024(5)
O1 0.024(3) 0.030(3) 0.009(3) 0.001(2) 0.001(2) -0.014(2)
O2 0.023(3) 0.016(3) 0.010(2) 0.006(2) 0.005(2) 0.001(2)
O3 0.020(3) 0.016(3) 0.011(3) -0.001(2) 0.000(2) 0.003(2)
C1 0.012(3) 0.013(3) 0.013(3) -0.002(3) 0.005(3) 0.000(3)
C2 0.012(3) 0.015(3) 0.013(3) -0.001(3) 0.003(3) -0.001(3)
C3 0.015(3) 0.009(3) 0.014(3) -0.005(3) 0.005(3) -0.002(3)
C4 0.009(3) 0.016(3) 0.017(3) 0.000(3) 0.002(3) 0.000(3)
C5 0.019(4) 0.015(3) 0.017(3) 0.002(3) 0.003(3) 0.002(3)
C6 0.012(3) 0.022(4) 0.015(3) 0.003(3) 0.003(3) 0.000(3)
C7 0.012(3) 0.014(3) 0.015(3) 0.000(3) 0.000(3) 0.005(3)
C8 0.017(3) 0.028(4) 0.018(3) -0.001(3) 0.003(3) -0.007(3)
C9 0.026(4) 0.038(5) 0.023(4) 0.011(4) -0.008(3) -0.009(4)
C10 0.033(5) 0.035(4) 0.024(4) -0.016(4) 0.003(4) -0.015(4)
C11 0.027(4) 0.036(4) 0.018(4) -0.002(3) 0.003(3) -0.011(3)
C12 0.023(4) 0.031(4) 0.014(3) 0.006(3) 0.009(3) -0.005(3)
C13 0.043(5) 0.073(6) 0.012(4) 0.007(4) 0.003(4) -0.024(5)
C14 0.040(5) 0.047(5) 0.028(5) 0.013(4) 0.010(4) -0.015(4)
C15 0.060(6) 0.051(5) 0.035(5) 0.007(4) 0.033(4) 0.009(4)
C16 0.020(4) 0.015(3) 0.017(3) -0.004(3) 0.004(3) 0.000(3)
C17 0.016(3) 0.013(3) 0.012(3) -0.004(3) -0.002(3) 0.002(3)
C18 0.019(4) 0.018(3) 0.015(3) 0.000(3) 0.007(3) 0.002(3)
C19 0.023(4) 0.015(3) 0.020(3) 0.002(3) 0.002(3) 0.001(3)
C20 0.021(4) 0.024(4) 0.026(4) -0.002(3) 0.008(3) 0.003(3)
C21 0.025(4) 0.021(4) 0.021(3) 0.004(3) 0.009(3) 0.002(3)
C22 0.039(4) 0.030(4) 0.030(4) 0.007(3) 0.023(3) 0.017(3)
C23 0.034(5) 0.037(4) 0.036(5) 0.012(4) 0.025(4) 0.008(4)
C24 0.063(5) 0.037(5) 0.027(4) -0.006(4) 0.026(4) 0.003(4)
C25 0.053(5) 0.047(5) 0.046(5) 0.022(4) 0.036(4) 0.030(4)
C26 0.030(4) 0.030(4) 0.023(4) 0.010(3) 0.004(3) 0.004(3)
C27 0.045(5) 0.058(6) 0.027(4) 0.016(4) -0.009(4) -0.015(4)
C28 0.037(5) 0.042(5) 0.034(5) 0.028(4) 0.007(4) -0.001(4)
C29 0.064(6) 0.060(6) 0.038(5) 0.026(4) 0.018(4) 0.034(5)
C30 0.041(4) 0.027(4) 0.008(3) -0.003(3) 0.004(3) -0.005(3)
C31 0.010(3) 0.018(3) 0.011(3) -0.002(3) 0.003(3) -0.001(3)
C32 0.012(3) 0.018(3) 0.011(3) -0.002(3) 0.006(3) -0.001(3)
C33 0.019(4) 0.014(3) 0.009(3) -0.002(3) 0.000(3) 0.007(3)
C34 0.025(4) 0.021(4) 0.010(3) -0.004(3) 0.007(3) -0.003(3)
C35 0.023(4) 0.016(4) 0.021(4) -0.006(3) 0.003(3) -0.002(3)
C36 0.018(4) 0.015(3) 0.013(3) -0.002(3) 0.003(3) -0.003(3)
C37 0.019(3) 0.014(3) 0.018(3) -0.002(3) 0.000(3) 0.000(3)
C38 0.023(4) 0.016(3) 0.026(4) 0.003(3) 0.004(3) -0.001(3)
C39 0.025(4) 0.020(4) 0.026(4) -0.004(3) 0.004(3) 0.002(3)
C40 0.025(4) 0.012(4) 0.034(4) -0.006(3) 0.005(3) 0.000(3)
C41 0.055(5) 0.030(4) 0.014(3) -0.003(3) 0.003(3) -0.001(4)
C42 0.122(8) 0.114(8) 0.025(5) -0.007(6) 0.016(5) 0.042(7)
C43 0.122(8) 0.048(5) 0.022(5) 0.001(4) -0.020(5) 0.018(5)
C44 0.114(8) 0.092(8) 0.045(6) 0.012(6) -0.034(6) -0.063(6)
C45 0.024(4) 0.030(4) 0.015(3) 0.001(3) 0.006(3) -0.001(3)
C46 0.029(4) 0.032(4) 0.009(3) 0.005(3) -0.004(3) -0.011(3)
C47 0.023(4) 0.031(4) 0.013(4) -0.001(3) 0.003(3) -0.005(3)
C48 0.023(3) 0.029(4) 0.005(3) 0.004(3) 0.001(3) 0.002(3)
C49 0.026(4) 0.028(4) 0.009(3) 0.002(3) 0.002(3) 0.001(3)
C50 0.020(4) 0.031(4) 0.018(4) 0.003(3) 0.007(3) 0.000(3)
C51 0.019(4) 0.032(4) 0.014(4) -0.001(3) -0.002(3) 0.003(3)
C52 0.026(4) 0.022(3) 0.014(3) 0.000(3) 0.004(3) 0.000(3)
C53 0.024(4) 0.024(3) 0.013(3) 0.003(3) -0.003(3) -0.003(3)
C54 0.027(4) 0.029(4) 0.020(4) 0.002(3) -0.004(3) -0.008(3)
C55 0.051(5) 0.019(4) 0.029(4) 0.002(3) -0.002(4) -0.012(4)
C56 0.054(5) 0.014(4) 0.025(4) 0.001(3) -0.009(4) 0.000(3)
C57 0.037(4) 0.032(4) 0.020(4) -0.003(3) 0.000(3) 0.001(3)
K1 0.0350(10) 0.0173(8) 0.0223(9) 0.0022(7) 0.0068(7) 0.0025(7)
C58 0.084(8) 0.134(10) 0.061(6) 0.010(7) 0.006(6) -0.006(7)
O4 0.046(4) 0.084(5) 0.040(4) 0.011(3) -0.011(3) 0.003(3)
C59 0.049(5) 0.137(8) 0.081(7) 0.030(6) -0.012(5) -0.002(6)
O5 0.058(4) 0.118(6) 0.070(5) -0.011(4) 0.022(4) -0.009(4)
C60 0.072(6) 0.137(9) 0.101(7) 0.007(7) -0.011(6) -0.021(7)
C61 0.078(7) 0.093(9) 0.124(8) -0.006(7) 0.030(7) -0.027(7)
C62 0.144(9) 0.043(6) 0.032(5) -0.006(4) 0.013(6) 0.008(6)
O6 0.085(4) 0.024(3) 0.023(3) -0.005(2) -0.005(3) 0.008(3)
C63 0.037(4) 0.017(4) 0.037(4) -0.003(3) 0.001(4) 0.004(3)
C64 0.044(5) 0.022(4) 0.037(4) 0.004(3) 0.012(4) -0.002(4)
O7 0.059(4) 0.026(3) 0.017(3) 0.003(2) 0.005(3) -0.003(3)
C65 0.054(5) 0.041(5) 0.031(5) 0.001(4) 0.011(4) 0.003(4)
C66 0.062(5) 0.029(4) 0.043(5) 0.004(4) 0.006(4) 0.016(4)
O8 0.051(3) 0.033(3) 0.037(3) 0.012(3) 0.014(3) 0.006(3)
C67 0.050(5) 0.038(4) 0.038(5) 0.008(4) 0.013(4) -0.011(4)
C68 0.036(4) 0.047(5) 0.036(4) -0.004(4) 0.013(4) -0.017(4)
O9 0.031(3) 0.045(3) 0.029(3) 0.001(3) 0.005(2) 0.001(2)
C69 0.037(5) 0.062(6) 0.047(6) -0.002(5) 0.003(4) 0.007(4)
C70 0.061(6) 0.068(6) 0.039(5) 0.006(5) 0.007(4) 0.017(5)
O10 0.044(3) 0.043(3) 0.028(3) -0.005(3) 0.007(3) 0.005(3)
C71 0.043(5) 0.035(4) 0.031(4) -0.005(4) 0.004(4) -0.001(4)
C72 0.041(4) 0.038(4) 0.024(4) -0.012(3) -0.002(3) 0.011(4)
O11 0.035(3) 0.044(3) 0.029(3) -0.010(2) 0.002(2) 0.007(3)
C73 0.046(5) 0.049(5) 0.047(5) -0.003(4) 0.015(4) 0.010(4)
K2 0.0195(8) 0.0270(9) 0.0313(9) -0.0031(7) 0.0045(7) -0.0059(7)
C74 0.026(4) 0.026(4) 0.032(4) 0.004(3) 0.006(3) -0.004(3)
O12 0.021(3) 0.021(3) 0.031(3) 0.006(2) 0.004(2) -0.005(2)
C75 0.022(4) 0.025(4) 0.036(4) 0.000(3) 0.007(3) -0.002(3)
C76 0.028(4) 0.022(4) 0.034(4) 0.000(3) 0.004(3) 0.001(3)
O13 0.025(3) 0.025(3) 0.030(3) 0.004(2) -0.002(2) -0.008(2)
C77 0.026(4) 0.036(5) 0.031(4) 0.006(4) 0.003(4) -0.005(4)
Ti2 0.0131(7) 0.0138(7) 0.0127(6) -0.0002(5) 0.0033(5) 0.0006(5)
O14 0.019(3) 0.018(3) 0.014(3) 0.002(2) 0.006(2) 0.003(2)
O15 0.020(3) 0.015(3) 0.011(2) 0.001(2) 0.002(2) 0.004(2)
O16 0.014(3) 0.020(3) 0.010(2) 0.000(2) 0.004(2) -0.002(2)
C78 0.011(3) 0.011(3) 0.017(3) -0.003(3) 0.001(3) -0.002(3)
C79 0.022(4) 0.014(3) 0.012(3) 0.001(3) 0.006(3) 0.001(3)
C80 0.017(3) 0.010(3) 0.015(3) 0.000(3) 0.002(3) 0.001(3)
C81 0.016(3) 0.018(4) 0.007(3) 0.001(3) 0.000(3) 0.006(3)
C82 0.014(3) 0.017(3) 0.017(3) 0.002(3) 0.005(3) 0.004(3)
C83 0.015(3) 0.014(3) 0.021(3) 0.003(3) 0.002(3) -0.003(3)
C84 0.015(3) 0.009(3) 0.016(3) -0.001(3) 0.001(3) -0.001(3)
C85 0.016(3) 0.022(3) 0.017(3) -0.003(3) 0.001(3) -0.001(3)
C86 0.025(4) 0.028(4) 0.017(4) -0.006(3) 0.004(3) -0.001(3)
C87 0.020(4) 0.029(4) 0.027(4) -0.011(3) 0.003(3) -0.004(3)
C88 0.026(4) 0.027(4) 0.025(4) -0.003(3) -0.008(3) -0.001(3)
C89 0.018(3) 0.032(4) 0.015(3) 0.008(3) 0.009(3) 0.001(3)
C90 0.025(4) 0.063(6) 0.021(4) 0.008(4) 0.008(3) -0.003(4)
C91 0.045(5) 0.040(5) 0.024(4) 0.010(4) 0.010(4) -0.007(4)
C92 0.031(4) 0.050(5) 0.027(4) 0.009(4) 0.017(4) 0.008(4)
C93 0.012(3) 0.016(3) 0.015(3) -0.001(3) 0.004(3) -0.002(3)
C94 0.007(3) 0.017(3) 0.018(3) 0.001(3) 0.005(3) -0.003(3)
C95 0.016(4) 0.012(3) 0.019(3) 0.003(3) 0.000(3) 0.000(3)
C96 0.031(4) 0.018(3) 0.018(3) -0.005(3) -0.002(3) -0.003(3)
C97 0.022(4) 0.015(4) 0.026(4) -0.006(3) 0.004(3) -0.006(3)
C98 0.013(3) 0.013(3) 0.022(3) 0.002(3) 0.007(3) 0.004(3)
C99 0.029(4) 0.013(3) 0.027(4) 0.003(3) 0.004(3) 0.003(3)
C100 0.031(4) 0.023(4) 0.028(4) 0.008(3) 0.006(4) -0.002(3)
C101 0.029(4) 0.016(4) 0.031(4) 0.001(3) -0.001(3) 0.002(3)
C102 0.037(5) 0.018(4) 0.029(4) 0.001(3) 0.000(4) 0.002(4)
C103 0.038(4) 0.014(4) 0.012(4) 0.001(3) -0.004(3) -0.011(3)
C104 0.054(5) 0.051(5) 0.038(5) 0.004(5) -0.012(4) -0.018(4)
C105 0.069(7) 0.036(5) 0.024(5) -0.001(4) -0.013(5) -0.008(5)
C106 0.072(6) 0.059(6) 0.037(5) -0.012(5) 0.000(5) 0.012(5)
C603 0.050(6) 0.041(6) 0.036(5) -0.005(5) -0.005(5) -0.006(5)
C604 0.062(8) 0.061(9) 0.058(9) 0.004(7) 0.005(7) -0.016(7)
C605 0.040(7) 0.031(6) 0.024(6) -0.007(6) -0.007(6) -0.012(6)
C606 0.046(7) 0.032(7) 0.029(6) -0.004(6) -0.002(6) -0.010(6)
C107 0.016(3) 0.015(3) 0.013(3) 0.001(3) 0.000(3) -0.002(3)
C108 0.017(3) 0.016(3) 0.021(3) -0.001(3) 0.004(3) 0.003(3)
C109 0.018(4) 0.012(3) 0.024(4) 0.003(3) 0.002(3) 0.004(3)
C110 0.012(3) 0.017(3) 0.018(3) 0.001(3) 0.004(3) -0.006(3)
C111 0.014(3) 0.009(3) 0.012(3) -0.003(3) 0.002(3) -0.006(3)
C112 0.012(3) 0.012(3) 0.012(3) -0.005(3) 0.003(3) -0.008(3)
C113 0.021(3) 0.022(3) 0.023(3) 0.001(3) 0.009(3) 0.007(3)
C114 0.027(4) 0.036(4) 0.031(4) 0.007(4) 0.021(3) 0.007(3)
C115 0.032(4) 0.040(5) 0.036(5) 0.008(4) 0.020(4) 0.019(4)
C116 0.043(5) 0.033(4) 0.023(4) -0.002(3) 0.018(3) 0.004(4)
C117 0.021(3) 0.023(3) 0.022(3) 0.006(3) 0.004(3) 0.005(3)
C118 0.032(4) 0.048(5) 0.022(4) 0.015(4) -0.005(3) 0.002(4)
C119 0.038(4) 0.020(4) 0.035(4) 0.013(3) 0.007(4) 0.006(3)
C120 0.035(4) 0.033(4) 0.019(4) 0.011(3) 0.005(3) 0.010(4)
C121 0.026(4) 0.033(4) 0.021(4) 0.002(3) 0.005(3) -0.006(3)
C122 0.040(4) 0.026(4) 0.009(3) -0.006(3) 0.002(3) -0.016(3)
C123 0.034(4) 0.025(4) 0.008(3) 0.000(3) 0.004(3) -0.001(3)
C124 0.026(4) 0.023(4) 0.013(4) 0.002(3) 0.004(3) 0.002(3)
C125 0.021(3) 0.021(3) 0.009(3) 0.000(3) 0.000(3) 0.000(3)
C126 0.019(3) 0.025(3) 0.012(3) -0.004(3) 0.000(3) -0.003(3)
C127 0.023(4) 0.031(4) 0.021(4) -0.001(3) 0.001(3) 0.001(3)
C128 0.028(4) 0.024(3) 0.013(3) -0.004(3) -0.005(3) 0.002(3)
C129 0.027(4) 0.023(4) 0.018(4) 0.005(3) -0.003(3) -0.004(3)
C130 0.023(4) 0.024(4) 0.013(3) 0.002(3) 0.007(3) 0.001(3)
C131 0.032(4) 0.028(4) 0.025(4) 0.011(3) 0.001(3) -0.007(3)
C132 0.042(4) 0.026(4) 0.039(5) 0.010(4) -0.007(4) -0.014(4)
C133 0.048(5) 0.020(4) 0.039(5) 0.007(4) -0.007(4) 0.000(4)
C134 0.037(4) 0.027(4) 0.031(4) 0.000(4) 0.001(4) 0.003(3)
K3 0.0196(8) 0.0278(9) 0.0332(10) -0.0067(8) 0.0085(7) 0.0032(7)
C135 0.022(4) 0.035(5) 0.031(4) 0.003(4) 0.007(3) 0.001(4)
O17 0.014(2) 0.038(3) 0.025(3) -0.005(2) 0.007(2) 0.001(2)
C136 0.025(4) 0.029(4) 0.035(4) 0.003(3) 0.008(3) 0.001(3)
C137 0.020(3) 0.026(4) 0.039(4) -0.004(3) 0.011(3) 0.000(3)
O18 0.024(3) 0.031(3) 0.030(3) -0.006(2) 0.006(2) 0.007(2)
C138 0.022(4) 0.036(5) 0.036(5) -0.004(4) 0.006(3) -0.001(4)
K4 0.0438(11) 0.0227(9) 0.0283(10) 0.0030(8) -0.0037(8) -0.0029(8)
C139 0.202(9) 0.075(7) 0.085(7) 0.015(6) -0.025(7) -0.058(7)
O19 0.197(7) 0.048(4) 0.066(5) 0.013(3) -0.045(5) -0.041(4)
C140 0.092(6) 0.051(5) 0.057(5) 0.023(4) -0.006(5) 0.012(5)
C141 0.083(6) 0.053(5) 0.049(5) 0.011(4) -0.007(5) 0.010(4)
O20 0.072(4) 0.049(4) 0.064(4) 0.030(3) -0.029(3) -0.020(3)
C142 0.077(6) 0.065(6) 0.057(6) 0.011(5) -0.016(5) -0.028(5)
C143 0.051(8) 0.041(7) 0.068(8) -0.008(7) 0.014(7) -0.003(7)
O21 0.044(6) 0.026(5) 0.053(6) 0.000(5) 0.007(6) 0.000(5)
C144 0.051(7) 0.029(6) 0.060(6) 0.006(5) -0.003(6) -0.009(6)
C145 0.044(7) 0.037(6) 0.050(6) 0.013(5) 0.012(6) -0.008(6)
O22 0.052(7) 0.051(6) 0.039(5) 0.010(4) 0.007(6) -0.018(6)
C146 0.051(10) 0.057(9) 0.040(6) 0.009(6) 0.019(7) -0.014(8)
C643 0.036(6) 0.023(6) 0.050(7) -0.001(6) 0.006(6) 0.006(5)
O521 0.042(6) 0.020(4) 0.048(6) 0.001(4) 0.010(5) 0.002(4)
C644 0.045(6) 0.025(5) 0.053(6) 0.004(5) 0.022(5) -0.009(5)
C645 0.056(7) 0.052(6) 0.052(6) 0.011(5) 0.019(5) -0.018(5)
O522 0.052(6) 0.049(6) 0.034(4) -0.001(4) 0.013(5) -0.017(5)
C646 0.052(9) 0.057(9) 0.043(6) 0.009(6) 0.019(6) -0.012(7)
C147 0.065(6) 0.060(6) 0.069(7) -0.022(5) 0.027(5) -0.001(5)
O23 0.042(3) 0.046(3) 0.057(4) -0.024(3) 0.016(3) -0.011(3)
C148 0.037(4) 0.046(5) 0.050(5) -0.010(4) 0.012(4) -0.008(4)
C149 0.034(4) 0.047(5) 0.040(5) -0.009(4) 0.005(4) -0.005(4)
O24 0.048(3) 0.039(3) 0.033(3) -0.011(3) 0.004(3) 0.011(3)
C150 0.065(6) 0.040(5) 0.049(5) -0.013(4) 0.011(5) 0.016(5)

loop_
_atom_type_symbol
_atom_type_description
_atom_type_scat_dispersion_real
_atom_type_scat_dispersion_imag
_atom_type_scat_source
C C 0.0033 0.0016 'International Tables Vol C Tables 4.2.6.8 and 6.1.1.4'
H H 0.0000 0.0000 'International Tables Vol C Tables 4.2.6.8 and 6.1.1.4'
K K 0.2009 0.2494 'International Tables Vol C Tables 4.2.6.8 and 6.1.1.4'
O O 0.0106 0.0060 'International Tables Vol C Tables 4.2.6.8 and 6.1.1.4'
Ti Ti 0.2776 0.4457 'International Tables Vol C Tables 4.2.6.8 and 6.1.1.4'

loop_
_geom_angle_atom_site_label_1
_geom_angle_atom_site_label_2
_geom_angle_atom_site_label_3
_geom_angle
O1 Ti1 O2 115.3(2)
O1 Ti1 O3 121.8(2)
O1 Ti1 C1 78.7(2)
O1 Ti1 C30 98.3(2)
O1 Ti1 C45 131.9(2)
O1 Ti1 C46 76.3(2)
O1 Ti1 C47 87.3(2)
O1 Ti1 K2 162.07(15)
O2 Ti1 O3 110.76(19)
O2 Ti1 C1 77.6(2)
O2 Ti1 C30 81.4(3)
O2 Ti1 C45 73.3(2)
O2 Ti1 C46 113.9(2)
O2 Ti1 C47 136.9(2)
O2 Ti1 K2 56.93(14)
O3 Ti1 C1 78.5(2)
O3 Ti1 C30 122.4(2)
O3 Ti1 C45 93.7(2)
O3 Ti1 C46 114.7(2)
O3 Ti1 C47 82.3(2)
O3 Ti1 K2 56.54(14)
C1 Ti1 C30 154.8(3)
C1 Ti1 C45 144.9(3)
C1 Ti1 C46 154.9(3)
C1 Ti1 C47 145.1(3)
C1 Ti1 K2 83.69(18)
C30 Ti1 C45 34.0(3)
C30 Ti1 C46 33.8(3)
C30 Ti1 C47 58.4(3)
C30 Ti1 K2 96.4(2)
C45 Ti1 C47 64.8(3)
C45 Ti1 K2 64.05(18)
C46 Ti1 C45 58.7(3)
C46 Ti1 C47 33.1(2)
C46 Ti1 K2 121.36(19)
C47 Ti1 K2 109.31(18)
C2 O1 Ti1 120.3(4)
Ti1 O2 K2 86.77(16)
C16 O2 Ti1 121.3(4)
C16 O2 K2 105.3(4)
Ti1 O3 K2 86.79(16)
C31 O3 Ti1 121.0(4)
C31 O3 K2 85.7(3)
C3 C1 Ti1 104.8(4)
C3 C1 C17 113.1(6)
C3 C1 C32 113.5(5)
C17 C1 Ti1 106.6(4)
C32 C1 Ti1 106.4(4)
C32 C1 C17 111.7(5)
O1 C2 C3 116.7(6)
O1 C2 C7 121.7(6)
C7 C2 C3 121.6(6)
C2 C3 C1 116.0(6)
C2 C3 C4 118.8(6)
C4 C3 C1 125.2(6)
C3 C4 H4 119.3
C5 C4 C3 121.3(6)
C5 C4 H4 119.3
C4 C5 C12 122.8(6)
C6 C5 C4 117.1(6)
C6 C5 C12 120.1(6)
C5 C6 H6 117.9
C5 C6 C7 124.3(6)
C7 C6 H6 117.9
C2 C7 C8 121.5(6)
C6 C7 C2 116.7(6)
C6 C7 C8 121.8(6)
C7 C8 C9 110.3(6)
C7 C8 C10 109.8(6)
C7 C8 C11 112.5(6)
C10 C8 C9 109.5(6)
C10 C8 C11 107.8(6)
C11 C8 C9 106.7(6)
C8 C9 H9A 109.5
C8 C9 H9B 109.5
C8 C9 H9C 109.5
H9A C9 H9B 109.5
H9A C9 H9C 109.5
H9B C9 H9C 109.5
C8 C10 H10S 109.5
C8 C10 H10T 109.5
C8 C10 H10U 109.5
H10S C10 H10T 109.5
H10S C10 H10U 109.5
H10T C10 H10U 109.5
C8 C11 H11P 109.5
C8 C11 H11Q 109.5
C8 C11 H11R 109.5
H11P C11 H11Q 109.5
H11P C11 H11R 109.5
H11Q C11 H11R 109.5
C13 C12 C5 111.9(6)
C13 C12 C14 107.2(6)
C14 C12 C5 111.4(6)
C15 C12 C5 108.5(6)
C15 C12 C13 109.3(7)
C15 C12 C14 108.5(7)
C12 C13 H13K 109.5
C12 C13 H13L 109.5
C12 C13 H13M 109.5
H13K C13 H13L 109.5
H13K C13 H13M 109.5
H13L C13 H13M 109.5
C12 C14 H14A 109.5
C12 C14 H14B 109.5
C12 C14 H14C 109.5
H14A C14 H14B 109.5
H14A C14 H14C 109.5
H14B C14 H14C 109.5
C12 C15 H15A 109.5
C12 C15 H15B 109.5
C12 C15 H15C 109.5
H15A C15 H15B 109.5
H15A C15 H15C 109.5
H15B C15 H15C 109.5
O2 C16 C17 117.1(6)
O2 C16 C21 121.1(6)
O2 C16 K2 52.1(3)
C17 C16 C21 121.7(7)
C17 C16 K2 101.4(4)
C21 C16 K2 114.5(5)
C16 C17 C1 114.3(6)
C18 C17 C1 126.5(6)
C18 C17 C16 119.1(6)
C17 C18 H18 118.9
C17 C18 C19 122.2(7)
C19 C18 H18 118.9
C18 C19 C26 121.4(7)
C20 C19 C18 115.9(6)
C20 C19 C26 122.5(7)
C19 C20 H20 117.6
C21 C20 C19 124.8(7)
C21 C20 H20 117.6
C16 C21 C22 121.5(6)
C20 C21 C16 116.3(7)
C20 C21 C22 122.2(6)
C21 C22 C23 110.4(6)
C21 C22 C25 112.2(6)
C24 C22 C21 110.5(6)
C24 C22 C23 109.4(7)
C24 C22 C25 107.4(7)
C25 C22 C23 106.8(7)
C22 C23 H23A 109.5
C22 C23 H23B 109.5
C22 C23 H23C 109.5
H23A C23 H23B 109.5
H23A C23 H23C 109.5
H23B C23 H23C 109.5
C22 C24 H24A 109.5
C22 C24 H24B 109.5
C22 C24 H24C 109.5
H24A C24 H24B 109.5
H24A C24 H24C 109.5
H24B C24 H24C 109.5
C22 C25 H25A 109.5
C22 C25 H25B 109.5
C22 C25 H25C 109.5
H25A C25 H25B 109.5
H25A C25 H25C 109.5
H25B C25 H25C 109.5
C19 C26 C29 111.2(6)
C27 C26 C19 108.3(6)
C27 C26 C29 107.3(7)
C28 C26 C19 112.0(6)
C28 C26 C27 109.3(7)
C28 C26 C29 108.7(7)
C26 C27 H27A 109.5
C26 C27 H27B 109.5
C26 C27 H27C 109.5
H27A C27 H27B 109.5
H27A C27 H27C 109.5
H27B C27 H27C 109.5
C26 C28 H28A 109.5
C26 C28 H28B 109.5
C26 C28 H28C 109.5
H28A C28 H28B 109.5
H28A C28 H28C 109.5
H28B C28 H28C 109.5
C26 C29 H29A 109.5
C26 C29 H29B 109.5
C26 C29 H29C 109.5
H29A C29 H29B 109.5
H29A C29 H29C 109.5
H29B C29 H29C 109.5
Ti1 C30 H30 108(6)
C45 C30 Ti1 77.1(4)
C45 C30 H30 116(5)
C46 C30 Ti1 73.6(4)
C46 C30 C45 116.5(8)
C46 C30 H30 126(6)
O3 C31 C32 117.3(6)
O3 C31 C36 122.2(6)
O3 C31 K2 67.5(3)
C32 C31 C36 120.4(6)
C32 C31 K2 96.4(4)
C36 C31 K2 104.2(4)
C1 C32 K2 91.4(4)
C31 C32 C1 115.4(6)
C31 C32 K2 59.8(4)
C33 C32 C1 124.8(6)
C33 C32 C31 119.8(6)
C33 C32 K2 117.2(4)
C32 C33 H33 119.3
C34 C33 C32 121.3(7)
C34 C33 H33 119.3
C33 C34 C35 117.6(6)
C33 C34 C41 122.2(6)
C35 C34 C41 120.2(6)
C34 C35 H35 118.1
C34 C35 C36 123.9(7)
C36 C35 H35 118.1
C31 C36 C37 122.2(6)
C35 C36 C31 116.7(6)
C35 C36 C37 121.1(6)
C36 C37 C38 110.7(6)
C36 C37 C39 109.4(6)
C36 C37 C40 112.2(6)
C38 C37 C40 106.7(6)
C39 C37 C38 109.8(6)
C39 C37 C40 108.0(6)
C37 C38 H38A 109.5
C37 C38 H38B 109.5
C37 C38 H38C 109.5
C37 C38 K2 105.4(4)
H38A C38 H38B 109.5
H38A C38 H38C 109.5
H38B C38 H38C 109.5
K2 C38 H38A 66.9
K2 C38 H38B 143.6
K2 C38 H38C 47.3
C37 C39 H39A 109.5
C37 C39 H39B 109.5
C37 C39 H39C 109.5
H39A C39 H39B 109.5
H39A C39 H39C 109.5
H39B C39 H39C 109.5
C37 C40 H40A 109.5
C37 C40 H40B 109.5
C37 C40 H40C 109.5
H40A C40 H40B 109.5
H40A C40 H40C 109.5
H40B C40 H40C 109.5
C42 C41 C34 108.5(7)
C42 C41 C44 107.6(9)
C43 C41 C34 113.2(7)
C43 C41 C42 108.4(8)
C43 C41 C44 107.8(9)
C44 C41 C34 111.1(7)
C41 C42 H42A 109.5
C41 C42 H42B 109.5
C41 C42 H42C 109.5
H42A C42 H42B 109.5
H42A C42 H42C 109.5
H42B C42 H42C 109.5
C41 C43 H43A 109.5
C41 C43 H43B 109.5
C41 C43 H43C 109.5
H43A C43 H43B 109.5
H43A C43 H43C 109.5
H43B C43 H43C 109.5
C41 C44 H44A 109.5
C41 C44 H44B 109.5
C41 C44 H44C 109.5
H44A C44 H44B 109.5
H44A C44 H44C 109.5
H44B C44 H44C 109.5
Ti1 C45 K2 71.31(18)
Ti1 C45 H45 116(5)
C30 C45 Ti1 68.9(4)
C30 C45 C49 120.2(7)
C30 C45 K2 135.8(5)
C30 C45 H45 119(5)
C49 C45 Ti1 105.0(5)
C49 C45 K2 88.0(4)
C49 C45 H45 116(5)
K2 C45 H45 64(5)
Ti1 C46 H46 117.6
C30 C46 Ti1 72.6(4)
C30 C46 H46 120.7
C30 C46 C47 118.6(7)
C47 C46 Ti1 80.0(4)
C47 C46 H46 120.7
Ti1 C47 H47 125(5)
C46 C47 Ti1 66.9(4)
C46 C47 C48 120.8(7)
C46 C47 H47 116(5)
C48 C47 Ti1 103.3(5)
C48 C47 H47 116(5)
C49 C48 C47 115.4(7)
C51 C48 C47 126.5(7)
C51 C48 C49 118.1(7)
C45 C49 K2 66.7(4)
C48 C49 C45 115.1(7)
C48 C49 K2 119.8(4)
C50 C49 C45 125.6(7)
C50 C49 C48 119.1(7)
C50 C49 K2 82.9(4)
C49 C50 H50 118.5
C49 C50 C53 123.0(7)
C49 C50 K2 74.2(4)
C53 C50 H50 118.5
C53 C50 K2 125.6(5)
K2 C50 H50 71.1
C48 C51 H51 118.1
C48 C51 C52 123.7(7)
C52 C51 H51 118.1
C51 C52 C53 118.1(7)
C57 C52 C51 122.8(7)
C57 C52 C53 119.0(7)
C50 C53 C52 117.9(7)
C54 C53 C50 124.2(7)
C54 C53 C52 117.8(7)
C53 C54 H54 119.1
C55 C54 C53 121.9(8)
C55 C54 H54 119.1
C54 C55 H55 119.9
C56 C55 C54 120.1(7)
C56 C55 H55 119.9
C55 C56 H56 120.2
C57 C56 C55 119.7(7)
C57 C56 H56 120.2
C52 C57 H57 119.3
C56 C57 C52 121.4(8)
C56 C57 H57 119.3
O4 K1 O5 57.7(2)
O4 K1 O9 97.96(19)
O4 K1 O10 153.0(2)
O6 K1 O4 79.30(19)
O6 K1 O5 84.8(2)
O6 K1 O7 60.82(16)
O6 K1 O8 132.13(19)
O6 K1 O9 81.08(19)
O6 K1 O10 119.99(18)
O6 K1 O11 147.67(19)
O7 K1 O4 128.19(19)
O7 K1 O5 85.4(2)
O7 K1 O8 152.05(17)
O7 K1 O9 106.27(17)
O7 K1 O10 78.83(16)
O7 K1 O11 90.39(16)
O8 K1 O4 79.47(19)
O8 K1 O5 117.7(2)
O8 K1 O9 60.18(16)
O8 K1 O10 73.50(17)
O8 K1 O11 80.19(17)
O9 K1 O5 153.92(19)
O9 K1 O10 69.28(16)
O10 K1 O5 136.7(2)
O11 K1 O4 112.75(19)
O11 K1 O5 78.05(19)
O11 K1 O9 124.00(17)
O11 K1 O10 62.13(16)
H58A C58 H58B 109.5
H58A C58 H58C 109.5
H58B C58 H58C 109.5
O4 C58 H58A 109.5
O4 C58 H58B 109.5
O4 C58 H58C 109.5
C58 O4 K1 125.1(7)
C58 O4 C59 112.6(8)
C59 O4 K1 122.2(6)
O4 C59 H59A 109.0
O4 C59 H59B 109.0
O4 C59 C60 112.7(10)
H59A C59 H59B 107.8
C60 C59 H59A 109.0
C60 C59 H59B 109.0
C60 O5 K1 110.1(7)
C60 O5 C61 105.1(10)
C61 O5 K1 127.0(7)
C59 C60 H60A 109.8
C59 C60 H60B 109.8
O5 C60 C59 109.5(11)
O5 C60 H60A 109.8
O5 C60 H60B 109.8
H60A C60 H60B 108.2
O5 C61 H61A 109.5
O5 C61 H61B 109.5
O5 C61 H61C 109.5
H61A C61 H61B 109.5
H61A C61 H61C 109.5
H61B C61 H61C 109.5
H62A C62 H62B 109.5
H62A C62 H62C 109.5
H62B C62 H62C 109.5
O6 C62 H62A 109.5
O6 C62 H62B 109.5
O6 C62 H62C 109.5
C62 O6 K1 120.4(5)
C63 O6 K1 117.7(4)
C63 O6 C62 110.6(7)
O6 C63 H63A 110.2
O6 C63 H63B 110.2
O6 C63 C64 107.4(6)
H63A C63 H63B 108.5
C64 C63 H63A 110.2
C64 C63 H63B 110.2
C63 C64 H64A 109.5
C63 C64 H64B 109.5
H64A C64 H64B 108.1
O7 C64 C63 110.6(6)
O7 C64 H64A 109.5
O7 C64 H64B 109.5
C64 O7 K1 112.6(4)
C65 O7 K1 116.6(5)
C65 O7 C64 112.0(6)
O7 C65 H65A 109.5
O7 C65 H65B 109.5
O7 C65 H65C 109.5
H65A C65 H65B 109.5
H65A C65 H65C 109.5
H65B C65 H65C 109.5
H66A C66 H66B 109.5
H66A C66 H66C 109.5
H66B C66 H66C 109.5
O8 C66 H66A 109.5
O8 C66 H66B 109.5
O8 C66 H66C 109.5
C66 O8 K1 118.9(5)
C66 O8 C67 113.1(6)
C67 O8 K1 118.1(5)
O8 C67 H67A 109.8
O8 C67 H67B 109.8
O8 C67 C68 109.6(7)
H67A C67 H67B 108.2
C68 C67 H67A 109.8
C68 C67 H67B 109.8
C67 C68 H68A 109.4
C67 C68 H68B 109.4
H68A C68 H68B 108.0
O9 C68 C67 111.0(7)
O9 C68 H68A 109.4
O9 C68 H68B 109.4
C68 O9 K1 112.0(4)
C69 O9 K1 113.1(5)
C69 O9 C68 112.8(6)
O9 C69 H69A 109.5
O9 C69 H69B 109.5
O9 C69 H69C 109.5
H69A C69 H69B 109.5
H69A C69 H69C 109.5
H69B C69 H69C 109.5
H70A C70 H70B 109.5
H70A C70 H70C 109.5
H70B C70 H70C 109.5
O10 C70 H70A 109.5
O10 C70 H70B 109.5
O10 C70 H70C 109.5
C70 O10 K1 131.1(5)
C71 O10 K1 103.4(4)
C71 O10 C70 112.7(6)
O10 C71 H71A 108.9
O10 C71 H71B 108.9
O10 C71 C72 113.2(7)
H71A C71 H71B 107.8
C72 C71 H71A 108.9
C72 C71 H71B 108.9
C71 C72 H72A 109.6
C71 C72 H72B 109.6
H72A C72 H72B 108.1
O11 C72 C71 110.2(6)
O11 C72 H72A 109.6
O11 C72 H72B 109.6
C72 O11 K1 116.2(4)
C72 O11 C73 110.4(6)
C73 O11 K1 121.6(5)
O11 C73 H73A 109.5
O11 C73 H73B 109.5
O11 C73 H73C 109.5
H73A C73 H73B 109.5
H73A C73 H73C 109.5
H73B C73 H73C 109.5
Ti1 K2 C16 51.29(12)
Ti1 K2 C32 53.67(11)
Ti1 K2 C38 92.99(13)
Ti1 K2 C49 56.09(13)
Ti1 K2 C74 147.77(14)
Ti1 K2 H45 57.9(19)
O2 K2 Ti1 36.30(10)
O2 K2 C16 22.57(14)
O2 K2 C31 81.81(16)
O2 K2 C32 67.85(15)
O2 K2 C38 129.28(16)
O2 K2 C45 53.12(17)
O2 K2 C49 76.41(16)
O2 K2 C74 157.92(17)
O2 K2 H45 53.7(18)
O3 K2 Ti1 36.67(10)
O3 K2 O2 71.64(14)
O3 K2 C16 80.04(16)
O3 K2 C31 26.79(15)
O3 K2 C32 42.80(15)
O3 K2 C38 58.48(15)
O3 K2 C45 66.43(17)
O3 K2 C49 60.31(15)
O3 K2 C74 121.13(17)
O3 K2 H45 83.9(19)
C16 K2 C32 59.47(16)
C16 K2 C38 136.95(17)
C16 K2 C49 98.76(18)
C16 K2 C74 158.77(19)
C16 K2 H45 74.6(18)
C31 K2 Ti1 54.87(13)
C31 K2 C16 79.91(18)
C31 K2 C32 23.85(16)
C31 K2 C38 58.05(18)
C31 K2 C45 92.5(2)
C31 K2 C49 86.48(18)
C31 K2 C74 117.91(19)
C31 K2 H45 109.5(19)
C32 K2 C38 80.77(17)
C32 K2 C74 134.12(18)
C32 K2 H45 111.2(19)
C38 K2 C74 63.41(18)
C38 K2 H45 109.0(18)
C45 K2 Ti1 44.64(14)
C45 K2 C16 75.67(19)
C45 K2 C32 97.96(18)
C45 K2 C38 95.8(2)
C45 K2 C49 25.30(18)
C45 K2 C74 112.61(19)
C45 K2 H45 17.8(19)
C49 K2 C32 101.31(17)
C49 K2 C38 71.83(18)
C49 K2 C74 94.05(18)
C49 K2 H45 37.4(19)
C74 K2 H45 107.1(19)
O12 K2 Ti1 159.96(13)
O12 K2 O2 163.74(16)
O12 K2 O3 124.15(16)
O12 K2 C16 146.07(17)
O12 K2 C31 110.70(18)
O12 K2 C32 119.81(17)
O12 K2 C38 66.97(17)
O12 K2 C45 133.24(19)
O12 K2 C49 113.64(17)
O12 K2 C74 20.62(16)
O12 K2 O13 65.48(15)
O12 K2 H45 126.5(19)
O13 K2 Ti1 127.28(12)
O13 K2 O2 102.73(15)
O13 K2 O3 127.09(16)
O13 K2 C16 81.03(16)
O13 K2 C31 101.18(18)
O13 K2 C32 85.40(16)
O13 K2 C38 113.68(17)
O13 K2 C45 150.42(19)
O13 K2 C49 172.14(18)
O13 K2 C74 83.98(17)
O13 K2 H45 136.2(19)
K2 C74 H74A 94.5
K2 C74 H74B 147.8
K2 C74 H74C 80.9
H74A C74 H74B 109.5
H74A C74 H74C 109.5
H74B C74 H74C 109.5
O12 C74 K2 40.0(3)
O12 C74 H74A 109.5
O12 C74 H74B 109.5
O12 C74 H74C 109.5
C74 O12 K2 119.4(4)
C75 O12 K2 112.3(4)
C75 O12 C74 113.0(5)
O12 C75 H75A 109.7
O12 C75 H75B 109.7
O12 C75 C76 109.8(6)
H75A C75 H75B 108.2
C76 C75 H75A 109.7
C76 C75 H75B 109.7
C75 C76 H76A 109.7
C75 C76 H76B 109.7
H76A C76 H76B 108.2
O13 C76 C75 109.7(6)
O13 C76 H76A 109.7
O13 C76 H76B 109.7
C76 O13 K2 108.8(4)
C76 O13 C77 112.6(6)
C77 O13 K2 122.1(4)
O13 C77 H77A 109.5
O13 C77 H77B 109.5
O13 C77 H77C 109.5
H77A C77 H77B 109.5
H77A C77 H77C 109.5
H77B C77 H77C 109.5
O14 Ti2 O15 124.4(2)
O14 Ti2 O16 116.97(19)
O14 Ti2 C78 77.9(2)
O14 Ti2 C121 137.6(2)
O14 Ti2 C122 111.5(2)
O14 Ti2 C123 80.9(2)
O14 Ti2 C124 78.4(2)
O14 Ti2 K3 159.06(15)
O15 Ti2 O16 106.74(19)
O15 Ti2 C78 78.8(2)
O15 Ti2 C121 80.7(2)
O15 Ti2 C122 112.5(2)
O15 Ti2 C123 124.8(2)
O15 Ti2 C124 96.7(2)
O15 Ti2 K3 51.33(14)
O16 Ti2 C78 78.8(2)
O16 Ti2 C121 79.5(2)
O16 Ti2 C122 73.5(2)
O16 Ti2 C123 99.4(2)
O16 Ti2 C124 132.5(2)
O16 Ti2 K3 56.75(14)
C78 Ti2 C121 144.2(3)
C78 Ti2 C122 152.1(3)
C78 Ti2 C123 154.9(3)
C78 Ti2 C124 147.4(3)
C78 Ti2 K3 81.19(18)
C121 Ti2 K3 63.15(18)
C122 Ti2 C121 32.0(2)
C122 Ti2 K3 86.7(2)
C123 Ti2 C121 57.3(3)
C123 Ti2 C122 33.7(3)
C123 Ti2 C124 35.5(3)
C123 Ti2 K3 119.1(2)
C124 Ti2 C121 64.0(3)
C124 Ti2 C122 59.3(3)
C124 Ti2 K3 121.23(19)
C107 O14 Ti2 122.4(4)
Ti2 O15 K3 93.67(17)
C93 O15 Ti2 119.1(4)
C93 O15 K3 101.2(4)
Ti2 O16 K3 87.83(16)
C79 O16 Ti2 120.0(4)
C79 O16 K3 82.1(4)
C80 C78 Ti2 107.0(4)
C94 C78 Ti2 105.8(4)
C94 C78 C80 110.0(6)
C112 C78 Ti2 107.4(4)
C112 C78 C80 112.1(6)
C112 C78 C94 114.0(5)
O16 C79 C80 117.9(6)
O16 C79 C84 120.8(6)
O16 C79 K3 71.3(3)
C80 C79 C84 121.2(6)
C80 C79 K3 95.1(4)
C84 C79 K3 100.3(4)
C78 C80 K3 92.2(4)
C79 C80 C78 115.2(6)
C79 C80 K3 60.8(4)
C81 C80 C78 126.8(6)
C81 C80 C79 118.1(6)
C81 C80 K3 114.1(4)
C80 C81 H81 118.0
C82 C81 C80 124.0(6)
C82 C81 H81 118.0
C81 C82 C83 115.7(6)
C81 C82 C89 123.5(6)
C83 C82 C89 120.8(6)
C82 C83 H83 117.7
C84 C83 C82 124.5(6)
C84 C83 H83 117.7
C79 C84 C85 121.8(6)
C83 C84 C79 116.5(6)
C83 C84 C85 121.7(6)
C86 C85 C84 107.9(6)
C86 C85 C87 108.7(6)
C86 C85 C88 109.0(6)
C87 C85 C84 111.7(6)
C88 C85 C84 111.3(6)
C88 C85 C87 108.2(6)
C85 C86 H86A 109.5
C85 C86 H86B 109.5
C85 C86 H86C 109.5
H86A C86 H86B 109.5
H86A C86 H86C 109.5
H86B C86 H86C 109.5
C85 C87 H87A 109.5
C85 C87 H87B 109.5
C85 C87 H87C 109.5
H87A C87 H87B 109.5
H87A C87 H87C 109.5
H87B C87 H87C 109.5
C85 C88 H88A 109.5
C85 C88 H88B 109.5
C85 C88 H88C 109.5
H88A C88 H88B 109.5
H88A C88 H88C 109.5
H88B C88 H88C 109.5
C82 C89 C91 109.9(6)
C82 C89 C92 110.8(6)
C90 C89 C82 112.3(6)
C90 C89 C91 107.5(6)
C90 C89 C92 108.8(7)
C92 C89 C91 107.4(6)
C89 C90 H90A 109.5
C89 C90 H90B 109.5
C89 C90 H90C 109.5
H90A C90 H90B 109.5
H90A C90 H90C 109.5
H90B C90 H90C 109.5
C89 C91 H91A 109.5
C89 C91 H91B 109.5
C89 C91 H91C 109.5
H91A C91 H91B 109.5
H91A C91 H91C 109.5
H91B C91 H91C 109.5
C89 C92 H92A 109.5
C89 C92 H92B 109.5
C89 C92 H92C 109.5
H92A C92 H92B 109.5
H92A C92 H92C 109.5
H92B C92 H92C 109.5
O15 C93 C94 116.8(6)
O15 C93 C98 122.3(6)
O15 C93 K3 54.4(3)
C94 C93 K3 103.0(4)
C98 C93 C94 120.9(6)
C98 C93 K3 110.3(4)
C93 C94 C78 115.4(6)
C95 C94 C78 125.9(6)
C95 C94 C93 118.7(6)
C94 C95 H95 118.5
C94 C95 C96 123.0(7)
C96 C95 H95 118.5
C95 C96 C103 122.2(7)
C95 C96 C603 135.4(10)
C97 C96 C95 116.4(6)
C97 C96 C103 121.5(6)
C97 C96 C603 103.1(10)
C96 C97 H97 117.8
C96 C97 C98 124.4(7)
C98 C97 H97 117.8
C93 C98 C99 122.5(6)
C97 C98 C93 116.6(6)
C97 C98 C99 120.9(6)
C100 C99 C98 109.5(6)
C100 C99 C101 108.9(6)
C100 C99 C102 108.0(6)
C101 C99 C98 111.1(6)
C101 C99 C102 107.4(6)
C102 C99 C98 111.8(6)
C99 C100 H10A 109.5
C99 C100 H10B 109.5
C99 C100 H10C 109.5
H10A C100 H10B 109.5
H10A C100 H10C 109.5
H10B C100 H10C 109.5
C99 C101 H10D 109.5
C99 C101 H10E 109.5
C99 C101 H10F 109.5
H10D C101 H10E 109.5
H10D C101 H10F 109.5
H10E C101 H10F 109.5
C99 C102 H10G 109.5
C99 C102 H10H 109.5
C99 C102 H10I 109.5
H10G C102 H10H 109.5
H10G C102 H10I 109.5
H10H C102 H10I 109.5
C96 C103 C104 106.6(7)
C105 C103 C96 113.3(7)
C105 C103 C104 101.8(8)
C106 C103 C96 112.9(8)
C106 C103 C104 106.2(8)
C106 C103 C105 114.7(9)
C103 C104 H10J 109.5
C103 C104 H10K 109.5
C103 C104 H10L 109.5
H10J C104 H10K 109.5
H10J C104 H10L 109.5
H10K C104 H10L 109.5
C103 C105 H10M 109.5
C103 C105 H10N 109.5
C103 C105 H10O 109.5
H10M C105 H10N 109.5
H10M C105 H10O 109.5
H10N C105 H10O 109.5
C103 C106 H10P 109.5
C103 C106 H10Q 109.5
C103 C106 H10R 109.5
H10P C106 H10Q 109.5
H10P C106 H10R 109.5
H10Q C106 H10R 109.5
C96 C603 C604 106.8(15)
C96 C603 C605 115.8(16)
C96 C603 C606 119.0(17)
C605 C603 C604 102.4(16)
C606 C603 C604 100.4(15)
C606 C603 C605 109.7(16)
O14 C107 C108 121.9(6)
O14 C107 C112 116.6(6)
C108 C107 C112 121.5(6)
C107 C108 C113 121.1(6)
C109 C108 C107 116.6(6)
C109 C108 C113 122.3(6)
C108 C109 H109 118.0
C108 C109 C110 124.0(6)
C110 C109 H109 118.0
C109 C110 C117 119.7(6)
C111 C110 C109 116.9(6)
C111 C110 C117 123.4(6)
C110 C111 H111 118.3
C110 C111 C112 123.4(6)
C112 C111 H111 118.3
C107 C112 C78 114.4(6)
C111 C112 C78 128.0(6)
C111 C112 C107 117.5(6)
C108 C113 C115 112.0(6)
C108 C113 C116 108.7(6)
C114 C113 C108 110.4(6)
C114 C113 C115 108.7(6)
C114 C113 C116 110.4(6)
C115 C113 C116 106.6(6)
C113 C114 H11A 109.5
C113 C114 H11B 109.5
C113 C114 H11C 109.5
H11A C114 H11B 109.5
H11A C114 H11C 109.5
H11B C114 H11C 109.5
C113 C115 H11D 109.5
C113 C115 H11E 109.5
C113 C115 H11F 109.5
H11D C115 H11E 109.5
H11D C115 H11F 109.5
H11E C115 H11F 109.5
C113 C116 H11G 109.5
C113 C116 H11H 109.5
C113 C116 H11I 109.5
H11G C116 H11H 109.5
H11G C116 H11I 109.5
H11H C116 H11I 109.5
C110 C117 C118 109.7(6)
C110 C117 C119 110.1(6)
C110 C117 C120 112.2(6)
C118 C117 C119 109.2(6)
C118 C117 C120 107.0(6)
C119 C117 C120 108.5(6)
C117 C118 H11J 109.5
C117 C118 H11K 109.5
C117 C118 H11L 109.5
H11J C118 H11K 109.5
H11J C118 H11L 109.5
H11K C118 H11L 109.5
C117 C119 H11M 109.5
C117 C119 H11N 109.5
C117 C119 H11O 109.5
H11M C119 H11N 109.5
H11M C119 H11O 109.5
H11N C119 H11O 109.5
C117 C120 H12A 109.5
C117 C120 H12B 109.5
C117 C120 H12C 109.5
H12A C120 H12B 109.5
H12A C120 H12C 109.5
H12B C120 H12C 109.5
Ti2 C121 K3 70.23(18)
Ti2 C121 H121 122(6)
C122 C121 Ti2 65.1(4)
C122 C121 C126 120.0(7)
C122 C121 K3 116.4(5)
C122 C121 H121 117(6)
C126 C121 Ti2 101.6(5)
C126 C121 K3 111.3(5)
C126 C121 H121 119(6)
K3 C121 H121 57(6)
Ti2 C122 H122 118.6
C121 C122 Ti2 82.9(4)
C121 C122 H122 120.7
C123 C122 Ti2 68.5(4)
C123 C122 C121 118.5(7)
C123 C122 H122 120.7
Ti2 C123 H123 118(5)
C122 C123 Ti2 77.8(4)
C122 C123 C124 116.2(7)
C122 C123 H123 119(5)
C124 C123 Ti2 75.9(4)
C124 C123 H123 125(5)
Ti2 C124 H124 114(6)
C123 C124 Ti2 68.7(4)
C123 C124 C125 120.3(7)
C123 C124 H124 113(6)
C125 C124 Ti2 108.9(5)
C125 C124 H124 121(6)
C126 C125 C124 115.5(6)
C130 C125 C124 123.8(7)
C130 C125 C126 120.7(7)
C125 C126 C121 116.0(7)
C127 C126 C121 124.2(7)
C127 C126 C125 119.8(7)
C126 C127 H127 119.6
C126 C127 C128 120.7(7)
C128 C127 H127 119.6
C129 C128 C127 119.1(7)
C129 C128 C134 118.0(7)
C134 C128 C127 122.9(7)
C128 C129 C130 119.3(7)
C128 C129 C131 119.1(7)
C131 C129 C130 121.6(7)
C125 C130 C129 120.3(7)
C125 C130 H130 119.8
C129 C130 H130 119.8
C129 C131 H131 119.2
C132 C131 C129 121.7(8)
C132 C131 H131 119.2
C131 C132 H132 120.6
C131 C132 C133 118.8(8)
C133 C132 H132 120.6
C132 C133 H133 119.5
C134 C133 C132 121.0(8)
C134 C133 H133 119.5
C128 C134 H134 119.3
C133 C134 C128 121.4(8)
C133 C134 H134 119.3
Ti2 K3 C137 168.02(14)
Ti2 K3 H121 60.4(18)
O15 K3 Ti2 35.00(10)
O15 K3 O16 69.73(13)
O15 K3 C79 81.02(17)
O15 K3 C80 68.33(15)
O15 K3 C93 24.43(15)
O15 K3 C121 60.61(17)
O15 K3 C137 148.49(16)
O15 K3 H121 75.2(18)
O16 K3 Ti2 35.42(9)
O16 K3 C79 26.51(15)
O16 K3 C80 42.91(14)
O16 K3 C93 80.00(15)
O16 K3 C121 58.51(17)
O16 K3 C137 135.97(16)
O16 K3 H121 64.8(18)
C79 K3 Ti2 53.33(14)
C79 K3 C80 24.05(17)
C79 K3 C93 80.43(18)
C79 K3 C121 85.0(2)
C79 K3 C137 115.38(19)
C79 K3 H121 90.6(18)
C80 K3 Ti2 52.71(12)
C80 K3 C137 115.44(18)
C80 K3 H121 106.0(18)
C93 K3 Ti2 51.33(12)
C93 K3 C80 60.24(17)
C93 K3 C121 84.99(19)
C93 K3 C137 127.35(18)
C93 K3 H121 99.7(18)
C121 K3 Ti2 46.63(15)
C121 K3 C80 95.93(19)
C121 K3 C137 142.6(2)
C121 K3 H121 15.0(18)
O17 K3 Ti2 130.50(12)
O17 K3 O15 108.07(15)
O17 K3 O16 130.35(15)
O17 K3 C79 104.49(18)
O17 K3 C80 88.78(17)
O17 K3 C93 84.50(16)
O17 K3 C121 164.42(19)
O17 K3 C137 43.66(16)
O17 K3 H121 164.8(18)
C137 K3 H121 128.0(18)
O18 K3 Ti2 156.96(13)
O18 K3 O15 167.52(16)
O18 K3 O16 122.71(15)
O18 K3 C79 110.64(18)
O18 K3 C80 120.70(17)
O18 K3 C93 149.63(17)
O18 K3 C121 123.15(19)
O18 K3 O17 65.53(14)
O18 K3 C137 22.29(16)
O18 K3 H121 108.1(18)
H13A C135 H13B 109.5
H13A C135 H13C 109.5
H13B C135 H13C 109.5
O17 C135 H13A 109.5
O17 C135 H13B 109.5
O17 C135 H13C 109.5
C135 O17 K3 117.9(4)
C136 O17 K3 107.4(4)
C136 O17 C135 112.2(6)
O17 C136 H13D 109.6
O17 C136 H13E 109.6
O17 C136 C137 110.1(6)
H13D C136 H13E 108.2
C137 C136 H13D 109.6
C137 C136 H13E 109.6
K3 C137 H13F 96.6
K3 C137 H13G 150.8
C136 C137 K3 74.3(4)
C136 C137 H13F 109.8
C136 C137 H13G 109.8
H13F C137 H13G 108.2
O18 C137 K3 45.3(3)
O18 C137 C136 109.4(6)
O18 C137 H13F 109.8
O18 C137 H13G 109.8
C137 O18 K3 112.4(4)
C137 O18 C138 110.9(6)
C138 O18 K3 131.0(4)
O18 C138 H13H 109.5
O18 C138 H13I 109.5
O18 C138 H13J 109.5
H13H C138 H13I 109.5
H13H C138 H13J 109.5
H13I C138 H13J 109.5
O19 K4 O20 59.1(2)
O21 K4 O19 136.1(5)
O21 K4 O20 79.4(6)
O21 K4 O22 63.9(5)
O21 K4 O23 91.8(7)
O21 K4 O24 141.9(6)
O22 K4 O19 154.3(4)
O22 K4 O20 127.5(4)
O521 K4 O19 141.0(4)
O521 K4 O20 82.8(5)
O522 K4 O19 138.6(4)
O522 K4 O20 118.3(3)
O522 K4 O521 65.0(3)
O522 K4 O23 98.8(3)
O522 K4 O24 85.0(3)
O23 K4 O19 107.8(3)
O23 K4 O20 136.1(2)
O23 K4 O22 83.6(4)
O23 K4 O521 93.5(5)
O23 K4 O24 61.64(17)
O24 K4 O19 80.7(2)
O24 K4 O20 138.68(19)
O24 K4 O22 85.1(3)
O24 K4 O521 138.3(4)
H13N C139 H13O 109.5
H13N C139 H13P 109.5
H13O C139 H13P 109.5
O19 C139 H13N 109.5
O19 C139 H13O 109.5
O19 C139 H13P 109.5
C139 O19 K4 114.3(7)
C140 O19 K4 119.4(6)
C140 O19 C139 116.0(10)
O19 C140 H14D 108.2
O19 C140 H14E 108.2
O19 C140 C141 116.4(9)
H14D C140 H14E 107.3
C141 C140 H14D 108.2
C141 C140 H14E 108.2
C140 C141 H14F 108.7
C140 C141 H14G 108.7
H14F C141 H14G 107.6
O20 C141 C140 114.3(9)
O20 C141 H14F 108.7
O20 C141 H14G 108.7
C141 O20 K4 118.3(6)
C141 O20 C142 114.9(7)
C142 O20 K4 124.7(5)
O20 C142 H14H 109.5
O20 C142 H14I 109.5
O20 C142 H14J 109.5
H14H C142 H14I 109.5
H14H C142 H14J 109.5
H14I C142 H14J 109.5
H14K C143 H14L 109.5
H14K C143 H14M 109.5
H14L C143 H14M 109.5
O21 C143 H14K 109.5
O21 C143 H14L 109.5
O21 C143 H14M 109.5
C143 O21 K4 119.3(16)
C144 O21 K4 113.1(15)
C144 O21 C143 117(2)
O21 C144 H14N 106.7
O21 C144 H14O 106.7
O21 C144 C145 122.7(18)
H14N C144 H14O 106.6
C145 C144 H14N 106.7
C145 C144 H14O 106.7
C144 C145 H14P 108.2
C144 C145 H14Q 108.2
H14P C145 H14Q 107.4
O22 C145 C144 116.2(16)
O22 C145 H14P 108.2
O22 C145 H14Q 108.2
C145 O22 K4 115.9(11)
C145 O22 C146 122.1(19)
C146 O22 K4 121.9(17)
O22 C146 H14R 109.5
O22 C146 H14S 109.5
O22 C146 H14T 109.5
H14R C146 H14S 109.5
H14R C146 H14T 109.5
H14S C146 H14T 109.5
H64C C643 H64D 109.5
H64C C643 H64E 109.5
H64D C643 H64E 109.5
O521 C643 H64C 109.5
O521 C643 H64D 109.5
O521 C643 H64E 109.5
C643 O521 K4 122.4(13)
C644 O521 K4 110.6(10)
C644 O521 C643 112.9(14)
O521 C644 H64F 109.0
O521 C644 H64G 109.0
H64F C644 H64G 107.8
C645 C644 O521 113.0(13)
C645 C644 H64F 109.0
C645 C644 H64G 109.0
C644 C645 H64H 108.2
C644 C645 H64I 108.2
C644 C645 O522 116.2(14)
H64H C645 H64I 107.4
O522 C645 H64H 108.2
O522 C645 H64I 108.2
C645 O522 K4 104.5(8)
C645 O522 C646 113.5(15)
C646 O522 K4 132.5(13)
O522 C646 H64J 109.5
O522 C646 H64K 109.5
O522 C646 H64L 109.5
H64J C646 H64K 109.5
H64J C646 H64L 109.5
H64K C646 H64L 109.5
H14U C147 H14V 109.5
H14U C147 H14W 109.5
H14V C147 H14W 109.5
O23 C147 H14U 109.5
O23 C147 H14V 109.5
O23 C147 H14W 109.5
C147 O23 K4 122.7(6)
C147 O23 C148 112.3(7)
C148 O23 K4 117.6(5)
O23 C148 H14X 109.7
O23 C148 H14Y 109.7
O23 C148 C149 109.8(7)
H14X C148 H14Y 108.2
C149 C148 H14X 109.7
C149 C148 H14Y 109.7
C148 C149 H14Z 109.5
C148 C149 H 109.5
H14Z C149 H 108.1
O24 C149 C148 110.8(7)
O24 C149 H14Z 109.5
O24 C149 H 109.5
C149 O24 K4 112.6(5)
C149 O24 C150 113.0(6)
C150 O24 K4 121.6(5)
O24 C150 H15D 109.5
O24 C150 H15E 109.5
O24 C150 H15F 109.5
H15D C150 H15E 109.5
H15D C150 H15F 109.5
H15E C150 H15F 109.5

loop_
_geom_bond_atom_site_label_1
_geom_bond_atom_site_label_2
_geom_bond_distance
Ti1 O1 1.958(5)
Ti1 O2 1.968(5)
Ti1 O3 1.986(5)
Ti1 C1 2.252(7)
Ti1 C30 2.356(7)
Ti1 C45 2.462(8)
Ti1 C46 2.369(7)
Ti1 C47 2.537(8)
Ti1 K2 3.3197(19)
O1 C2 1.354(8)
O2 C16 1.355(8)
O2 K2 2.786(5)
O3 C31 1.353(8)
O3 K2 2.774(5)
C1 C3 1.522(9)
C1 C17 1.529(9)
C1 C32 1.526(9)
C2 C3 1.397(9)
C2 C7 1.397(9)
C3 C4 1.405(9)
C4 H4 0.9300
C4 C5 1.397(9)
C5 C6 1.383(10)
C5 C12 1.536(10)
C6 H6 0.9300
C6 C7 1.394(9)
C7 C8 1.530(9)
C8 C9 1.543(10)
C8 C10 1.536(10)
C8 C11 1.541(10)
C9 H9A 0.9600
C9 H9B 0.9600
C9 H9C 0.9600
C10 H10S 0.9600
C10 H10T 0.9600
C10 H10U 0.9600
C11 H11P 0.9600
C11 H11Q 0.9600
C11 H11R 0.9600
C12 C13 1.519(10)
C12 C14 1.523(10)
C12 C15 1.512(11)
C13 H13K 0.9600
C13 H13L 0.9600
C13 H13M 0.9600
C14 H14A 0.9600
C14 H14B 0.9600
C14 H14C 0.9600
C15 H15A 0.9600
C15 H15B 0.9600
C15 H15C 0.9600
C16 C17 1.398(9)
C16 C21 1.405(10)
C16 K2 3.405(7)
C17 C18 1.382(9)
C18 H18 0.9300
C18 C19 1.408(9)
C19 C20 1.398(10)
C19 C26 1.518(10)
C20 H20 0.9300
C20 C21 1.391(10)
C21 C22 1.535(10)
C22 C23 1.543(11)
C22 C24 1.524(11)
C22 C25 1.540(10)
C23 H23A 0.9600
C23 H23B 0.9600
C23 H23C 0.9600
C24 H24A 0.9600
C24 H24B 0.9600
C24 H24C 0.9600
C25 H25A 0.9600
C25 H25B 0.9600
C25 H25C 0.9600
C26 C27 1.518(11)
C26 C28 1.515(10)
C26 C29 1.546(11)
C27 H27A 0.9600
C27 H27B 0.9600
C27 H27C 0.9600
C28 H28A 0.9600
C28 H28B 0.9600
C28 H28C 0.9600
C29 H29A 0.9600
C29 H29B 0.9600
C29 H29C 0.9600
C30 C45 1.413(11)
C30 C46 1.374(11)
C30 H30 0.97(9)
C31 C32 1.401(9)
C31 C36 1.416(9)
C31 K2 2.994(7)
C32 C33 1.394(9)
C32 K2 3.444(7)
C33 H33 0.9300
C33 C34 1.386(9)
C34 C35 1.392(10)
C34 C41 1.543(10)
C35 H35 0.9300
C35 C36 1.396(10)
C36 C37 1.533(9)
C37 C38 1.540(10)
C37 C39 1.538(10)
C37 C40 1.545(9)
C38 H38A 0.9600
C38 H38B 0.9600
C38 H38C 0.9600
C38 K2 3.492(7)
C39 H39A 0.9600
C39 H39B 0.9600
C39 H39C 0.9600
C40 H40A 0.9600
C40 H40B 0.9600
C40 H40C 0.9600
C41 C42 1.516(13)
C41 C43 1.507(12)
C41 C44 1.513(13)
C42 H42A 0.9600
C42 H42B 0.9600
C42 H42C 0.9600
C43 H43A 0.9600
C43 H43B 0.9600
C43 H43C 0.9600
C44 H44A 0.9600
C44 H44B 0.9600
C44 H44C 0.9600
C45 C49 1.466(10)
C45 K2 3.151(8)
C45 H45 0.97(9)
C46 H46 0.9300
C46 C47 1.409(11)
C47 C48 1.442(10)
C47 H47 1.03(9)
C48 C49 1.438(10)
C48 C51 1.373(10)
C49 C50 1.387(10)
C49 K2 3.429(7)
C50 H50 0.9300
C50 C53 1.403(10)
C50 K2 3.535(7)
C51 H51 0.9300
C51 C52 1.409(10)
C52 C53 1.440(10)
C52 C57 1.400(10)
C53 C54 1.392(10)
C54 H54 0.9300
C54 C55 1.391(11)
C55 H55 0.9300
C55 C56 1.386(11)
C56 H56 0.9300
C56 C57 1.383(11)
C57 H57 0.9300
K1 O4 2.800(6)
K1 O5 3.066(7)
K1 O6 2.741(6)
K1 O7 2.745(5)
K1 O8 2.765(6)
K1 O9 2.848(5)
K1 O10 2.868(6)
K1 O11 2.777(5)
C58 H58A 0.9600
C58 H58B 0.9600
C58 H58C 0.9600
C58 O4 1.353(13)
O4 C59 1.387(12)
C59 H59A 0.9700
C59 H59B 0.9700
C59 C60 1.522(17)
O5 C60 1.394(14)
O5 C61 1.424(13)
C60 H60A 0.9700
C60 H60B 0.9700
C61 H61A 0.9600
C61 H61B 0.9600
C61 H61C 0.9600
C62 H62A 0.9600
C62 H62B 0.9600
C62 H62C 0.9600
C62 O6 1.430(11)
O6 C63 1.408(9)
C63 H63A 0.9700
C63 H63B 0.9700
C63 C64 1.480(11)
C64 H64A 0.9700
C64 H64B 0.9700
C64 O7 1.419(9)
O7 C65 1.416(9)
C65 H65A 0.9600
C65 H65B 0.9600
C65 H65C 0.9600
C66 H66A 0.9600
C66 H66B 0.9600
C66 H66C 0.9600
C66 O8 1.416(9)
O8 C67 1.432(9)
C67 H67A 0.9700
C67 H67B 0.9700
C67 C68 1.465(11)
C68 H68A 0.9700
C68 H68B 0.9700
C68 O9 1.426(9)
O9 C69 1.422(10)
C69 H69A 0.9600
C69 H69B 0.9600
C69 H69C 0.9600
C70 H70A 0.9600
C70 H70B 0.9600
C70 H70C 0.9600
C70 O10 1.444(10)
O10 C71 1.439(9)
C71 H71A 0.9700
C71 H71B 0.9700
C71 C72 1.458(11)
C72 H72A 0.9700
C72 H72B 0.9700
C72 O11 1.418(9)
O11 C73 1.422(10)
C73 H73A 0.9600
C73 H73B 0.9600
C73 H73C 0.9600
K2 C74 3.528(7)
K2 O12 2.602(5)
K2 O13 2.697(5)
K2 H45 2.86(9)
C74 H74A 0.9600
C74 H74B 0.9600
C74 H74C 0.9600
C74 O12 1.426(8)
O12 C75 1.416(8)
C75 H75A 0.9700
C75 H75B 0.9700
C75 C76 1.490(10)
C76 H76A 0.9700
C76 H76B 0.9700
C76 O13 1.418(8)
O13 C77 1.418(8)
C77 H77A 0.9600
C77 H77B 0.9600
C77 H77C 0.9600
Ti2 O14 1.957(5)
Ti2 O15 1.977(5)
Ti2 O16 1.995(5)
Ti2 C78 2.241(7)
Ti2 C121 2.657(8)
Ti2 C122 2.430(7)
Ti2 C123 2.313(7)
Ti2 C124 2.408(8)
Ti2 K3 3.4401(19)
O14 C107 1.344(8)
O15 C93 1.369(8)
O15 K3 2.691(5)
O16 C79 1.356(8)
O16 K3 2.879(5)
C78 C80 1.518(9)
C78 C94 1.515(9)
C78 C112 1.507(9)
C79 C80 1.405(9)
C79 C84 1.422(9)
C79 K3 3.010(7)
C80 C81 1.385(9)
C80 K3 3.434(7)
C81 H81 0.9300
C81 C82 1.383(9)
C82 C83 1.404(9)
C82 C89 1.530(9)
C83 H83 0.9300
C83 C84 1.389(9)
C84 C85 1.542(9)
C85 C86 1.525(10)
C85 C87 1.536(10)
C85 C88 1.533(10)
C86 H86A 0.9600
C86 H86B 0.9600
C86 H86C 0.9600
C87 H87A 0.9600
C87 H87B 0.9600
C87 H87C 0.9600
C88 H88A 0.9600
C88 H88B 0.9600
C88 H88C 0.9600
C89 C90 1.512(10)
C89 C91 1.546(11)
C89 C92 1.546(10)
C90 H90A 0.9600
C90 H90B 0.9600
C90 H90C 0.9600
C91 H91A 0.9600
C91 H91B 0.9600
C91 H91C 0.9600
C92 H92A 0.9600
C92 H92B 0.9600
C92 H92C 0.9600
C93 C94 1.413(9)
C93 C98 1.411(9)
C93 K3 3.248(7)
C94 C95 1.377(9)
C95 H95 0.9300
C95 C96 1.395(9)
C96 C97 1.390(10)
C96 C103 1.530(11)
C96 C603 1.48(2)
C97 H97 0.9300
C97 C98 1.396(10)
C98 C99 1.544(10)
C99 C100 1.522(11)
C99 C101 1.529(10)
C99 C102 1.529(10)
C100 H10A 0.9600
C100 H10B 0.9600
C100 H10C 0.9600
C101 H10D 0.9600
C101 H10E 0.9600
C101 H10F 0.9600
C102 H10G 0.9600
C102 H10H 0.9600
C102 H10I 0.9600
C103 C104 1.633(12)
C103 C105 1.512(11)
C103 C106 1.467(12)
C104 H10J 0.9600
C104 H10K 0.9600
C104 H10L 0.9600
C105 H10M 0.9600
C105 H10N 0.9600
C105 H10O 0.9600
C106 H10P 0.9600
C106 H10Q 0.9600
C106 H10R 0.9600
C603 C604 1.62(2)
C603 C605 1.518(19)
C603 C606 1.519(19)
C107 C108 1.411(9)
C107 C112 1.416(9)
C108 C109 1.393(9)
C108 C113 1.535(10)
C109 H109 0.9300
C109 C110 1.398(9)
C110 C111 1.376(9)
C110 C117 1.529(9)
C111 H111 0.9300
C111 C112 1.395(9)
C113 C114 1.518(10)
C113 C115 1.542(10)
C113 C116 1.545(10)
C114 H11A 0.9600
C114 H11B 0.9600
C114 H11C 0.9600
C115 H11D 0.9600
C115 H11E 0.9600
C115 H11F 0.9600
C116 H11G 0.9600
C116 H11H 0.9600
C116 H11I 0.9600
C117 C118 1.532(9)
C117 C119 1.537(9)
C117 C120 1.544(9)
C118 H11J 0.9600
C118 H11K 0.9600
C118 H11L 0.9600
C119 H11M 0.9600
C119 H11N 0.9600
C119 H11O 0.9600
C120 H12A 0.9600
C120 H12B 0.9600
C120 H12C 0.9600
C121 C122 1.418(11)
C121 C126 1.454(10)
C121 K3 3.261(8)
C121 H121 0.89(9)
C122 H122 0.9300
C122 C123 1.377(11)
C123 C124 1.441(11)
C123 H123 1.04(9)
C124 C125 1.443(10)
C124 H124 0.93(9)
C125 C126 1.433(10)
C125 C130 1.377(10)
C126 C127 1.373(10)
C127 H127 0.9300
C127 C128 1.448(10)
C128 C129 1.409(11)
C128 C134 1.422(10)
C129 C130 1.438(10)
C129 C131 1.412(10)
C130 H130 0.9300
C131 H131 0.9300
C131 C132 1.367(11)
C132 H132 0.9300
C132 C133 1.411(12)
C133 H133 0.9300
C133 C134 1.346(11)
C134 H134 0.9300
K3 O17 2.677(5)
K3 C137 3.464(7)
K3 O18 2.662(5)
K3 H121 2.88(9)
C135 H13A 0.9600
C135 H13B 0.9600
C135 H13C 0.9600
C135 O17 1.419(9)
O17 C136 1.418(8)
C136 H13D 0.9700
C136 H13E 0.9700
C136 C137 1.506(10)
C137 H13F 0.9700
C137 H13G 0.9700
C137 O18 1.421(9)
O18 C138 1.422(9)
C138 H13H 0.9600
C138 H13I 0.9600
C138 H13J 0.9600
K4 O19 2.747(8)
K4 O20 2.753(6)
K4 O21 2.67(3)
K4 O22 2.741(15)
K4 O521 2.74(2)
K4 O522 2.707(12)
K4 O23 2.715(6)
K4 O24 2.726(6)
C139 H13N 0.9600
C139 H13O 0.9600
C139 H13P 0.9600
C139 O19 1.465(14)
O19 C140 1.305(11)
C140 H14D 0.9700
C140 H14E 0.9700
C140 C141 1.428(14)
C141 H14F 0.9700
C141 H14G 0.9700
C141 O20 1.362(10)
O20 C142 1.383(10)
C142 H14H 0.9600
C142 H14I 0.9600
C142 H14J 0.9600
C143 H14K 0.9600
C143 H14L 0.9600
C143 H14M 0.9600
C143 O21 1.448(18)
O21 C144 1.392(19)
C144 H14N 0.9700
C144 H14O 0.9700
C144 C145 1.41(2)
C145 H14P 0.9700
C145 H14Q 0.9700
C145 O22 1.371(17)
O22 C146 1.425(19)
C146 H14R 0.9600
C146 H14S 0.9600
C146 H14T 0.9600
C643 H64C 0.9600
C643 H64D 0.9600
C643 H64E 0.9600
C643 O521 1.447(17)
O521 C644 1.433(16)
C644 H64F 0.9700
C644 H64G 0.9700
C644 C645 1.379(17)
C645 H64H 0.9700
C645 H64I 0.9700
C645 O522 1.418(15)
O522 C646 1.424(19)
C646 H64J 0.9600
C646 H64K 0.9600
C646 H64L 0.9600
C147 H14U 0.9600
C147 H14V 0.9600
C147 H14W 0.9600
C147 O23 1.413(11)
O23 C148 1.417(9)
C148 H14X 0.9700
C148 H14Y 0.9700
C148 C149 1.488(11)
C149 H14Z 0.9700
C149 H 0.9700
C149 O24 1.401(9)
O24 C150 1.413(10)
C150 H15D 0.9600
C150 H15E 0.9600
C150 H15F 0.9600

loop_
_geom_torsion_atom_site_label_1
_geom_torsion_atom_site_label_2
_geom_torsion_atom_site_label_3
_geom_torsion_atom_site_label_4
_geom_torsion
Ti1 O1 C2 C3 -14.2(8)
Ti1 O1 C2 C7 165.4(5)
Ti1 O2 C16 C17 -12.4(8)
Ti1 O2 C16 C21 166.1(5)
Ti1 O2 C16 K2 -95.6(4)
Ti1 O3 C31 C32 -1.8(8)
Ti1 O3 C31 C36 176.7(5)
Ti1 O3 C31 K2 83.7(3)
Ti1 C1 C3 C2 13.5(7)
Ti1 C1 C3 C4 -164.1(5)
Ti1 C1 C17 C16 13.3(7)
Ti1 C1 C17 C18 -169.9(6)
Ti1 C1 C32 C31 12.0(7)
Ti1 C1 C32 C33 -169.9(6)
Ti1 C1 C32 K2 -44.9(3)
Ti1 C30 C45 C49 -95.5(6)
Ti1 C30 C45 K2 27.2(7)
Ti1 C30 C46 C47 67.8(6)
Ti1 C45 C49 C48 -43.3(7)
Ti1 C45 C49 C50 131.8(7)
Ti1 C45 C49 K2 70.0(3)
Ti1 C46 C47 C48 92.1(6)
Ti1 C47 C48 C49 43.0(7)
Ti1 C47 C48 C51 -135.7(6)
O1 C2 C3 C1 -1.9(9)
O1 C2 C3 C4 175.9(6)
O1 C2 C7 C6 -175.6(6)
O1 C2 C7 C8 3.3(10)
O2 C16 C17 C1 -2.7(9)
O2 C16 C17 C18 -179.8(6)
O2 C16 C21 C20 178.7(6)
O2 C16 C21 C22 -1.1(11)
O3 C31 C32 C1 -7.9(9)
O3 C31 C32 C33 174.0(6)
O3 C31 C32 K2 67.9(5)
O3 C31 C36 C35 -173.2(6)
O3 C31 C36 C37 6.5(10)
C1 C3 C4 C5 178.4(6)
C1 C17 C18 C19 -176.0(6)
C1 C32 C33 C34 -176.0(6)
C2 C3 C4 C5 0.8(10)
C2 C7 C8 C9 -64.0(8)
C2 C7 C8 C10 56.9(9)
C2 C7 C8 C11 177.0(6)
C3 C1 C17 C16 127.9(6)
C3 C1 C17 C18 -55.3(9)
C3 C1 C32 C31 -102.7(7)
C3 C1 C32 C33 75.4(8)
C3 C1 C32 K2 -159.6(5)
C3 C2 C7 C6 4.0(10)
C3 C2 C7 C8 -177.1(6)
C3 C4 C5 C6 1.6(10)
C3 C4 C5 C12 -177.7(6)
C4 C5 C6 C7 -1.3(10)
C4 C5 C12 C13 -11.5(10)
C4 C5 C12 C14 -131.5(7)
C4 C5 C12 C15 109.1(8)
C5 C6 C7 C2 -1.4(10)
C5 C6 C7 C8 179.6(7)
C6 C5 C12 C13 169.2(7)
C6 C5 C12 C14 49.2(9)
C6 C5 C12 C15 -70.1(9)
C6 C7 C8 C9 114.9(7)
C6 C7 C8 C10 -124.2(7)
C6 C7 C8 C11 -4.1(10)
C7 C2 C3 C1 178.5(6)
C7 C2 C3 C4 -3.7(10)
C12 C5 C6 C7 178.0(6)
C16 C17 C18 C19 0.6(10)
C16 C21 C22 C23 60.2(9)
C16 C21 C22 C24 -61.0(9)
C16 C21 C22 C25 179.1(7)
C17 C1 C3 C2 -102.2(7)
C17 C1 C3 C4 80.2(8)
C17 C1 C32 C31 128.0(6)
C17 C1 C32 C33 -54.0(9)
C17 C1 C32 K2 71.1(5)
C17 C16 C21 C20 -2.9(11)
C17 C16 C21 C22 177.2(7)
C17 C18 C19 C20 -1.7(10)
C17 C18 C19 C26 174.3(7)
C18 C19 C20 C21 0.4(11)
C18 C19 C26 C27 -79.2(9)
C18 C19 C26 C28 41.4(10)
C18 C19 C26 C29 163.2(7)
C19 C20 C21 C16 1.9(11)
C19 C20 C21 C22 -178.3(7)
C20 C19 C26 C27 96.6(8)
C20 C19 C26 C28 -142.9(7)
C20 C19 C26 C29 -21.0(10)
C20 C21 C22 C23 -119.6(8)
C20 C21 C22 C24 119.2(8)
C20 C21 C22 C25 -0.7(11)
C21 C16 C17 C1 178.8(6)
C21 C16 C17 C18 1.8(11)
C26 C19 C20 C21 -175.6(7)
C30 C45 C49 C48 30.7(10)
C30 C45 C49 C50 -154.3(7)
C30 C45 C49 K2 144.0(7)
C30 C46 C47 Ti1 -63.7(6)
C30 C46 C47 C48 28.4(10)
C31 C32 C33 C34 2.0(10)
C31 C36 C37 C38 -65.4(8)
C31 C36 C37 C39 55.7(9)
C31 C36 C37 C40 175.6(6)
C32 C1 C3 C2 129.2(6)
C32 C1 C3 C4 -48.4(9)
C32 C1 C17 C16 -102.5(7)
C32 C1 C17 C18 74.2(9)
C32 C31 C36 C35 5.3(10)
C32 C31 C36 C37 -175.0(6)
C32 C33 C34 C35 -0.3(10)
C32 C33 C34 C41 176.8(7)
C33 C34 C35 C36 1.3(11)
C33 C34 C41 C42 -110.4(9)
C33 C34 C41 C43 10.0(11)
C33 C34 C41 C44 131.5(9)
C34 C35 C36 C31 -3.8(11)
C34 C35 C36 C37 176.5(7)
C35 C34 C41 C42 66.6(10)
C35 C34 C41 C43 -173.0(8)
C35 C34 C41 C44 -51.5(11)
C35 C36 C37 C38 114.3(7)
C35 C36 C37 C39 -124.6(7)
C35 C36 C37 C40 -4.7(10)
C36 C31 C32 C1 173.6(6)
C36 C31 C32 C33 -4.6(10)
C36 C31 C32 K2 -110.6(6)
C36 C37 C38 K2 12.8(6)
C39 C37 C38 K2 -108.1(5)
C40 C37 C38 K2 135.2(4)
C41 C34 C35 C36 -175.8(7)
C45 C30 C46 Ti1 -66.0(6)
C45 C30 C46 C47 1.7(10)
C45 C49 C50 C53 -177.1(7)
C45 C49 C50 K2 -54.6(7)
C46 C30 C45 Ti1 64.0(6)
C46 C30 C45 C49 -31.4(10)
C46 C30 C45 K2 91.3(9)
C46 C47 C48 C49 -27.8(10)
C46 C47 C48 C51 153.5(7)
C47 C48 C49 C45 -1.2(9)
C47 C48 C49 C50 -176.5(6)
C47 C48 C49 K2 -77.6(7)
C47 C48 C51 C52 177.8(7)
C48 C49 C50 C53 -2.2(11)
C48 C49 C50 K2 120.2(6)
C48 C51 C52 C53 -0.7(10)
C48 C51 C52 C57 175.6(7)
C49 C48 C51 C52 -0.8(10)
C49 C50 C53 C52 0.7(11)
C49 C50 C53 C54 -176.1(7)
C50 C53 C54 C55 173.3(7)
C51 C48 C49 C45 177.6(6)
C51 C48 C49 C50 2.3(10)
C51 C48 C49 K2 101.2(6)
C51 C52 C53 C50 0.8(10)
C51 C52 C53 C54 177.8(6)
C51 C52 C57 C56 -174.7(7)
C52 C53 C54 C55 -3.5(11)
C53 C52 C57 C56 1.6(11)
C53 C54 C55 C56 2.7(12)
C54 C55 C56 C57 0.4(12)
C55 C56 C57 C52 -2.5(12)
C57 C52 C53 C50 -175.6(7)
C57 C52 C53 C54 1.4(10)
K1 O4 C59 C60 -36.8(15)
K1 O5 C60 C59 -51.2(12)
K1 O6 C63 C64 41.8(8)
K1 O8 C67 C68 -41.2(8)
K1 O10 C71 C72 61.6(7)
C58 O4 C59 C60 146.8(12)
O4 C59 C60 O5 60.4(16)
C61 O5 C60 C59 169.1(11)
C62 O6 C63 C64 -174.4(8)
O6 C63 C64 O7 -63.0(8)
C63 C64 O7 K1 53.0(7)
C63 C64 O7 C65 -173.2(7)
C66 O8 C67 C68 173.4(7)
O8 C67 C68 O9 61.9(9)
C67 C68 O9 K1 -51.2(7)
C67 C68 O9 C69 179.9(7)
C70 O10 C71 C72 -84.7(9)
O10 C71 C72 O11 -67.5(9)
C71 C72 O11 K1 32.2(8)
C71 C72 O11 C73 175.8(7)
K2 O2 C16 C17 83.3(6)
K2 O2 C16 C21 -98.3(6)
K2 O3 C31 C32 -85.5(5)
K2 O3 C31 C36 93.0(6)
K2 C16 C17 C1 50.4(6)
K2 C16 C17 C18 -126.7(6)
K2 C16 C21 C20 119.6(6)
K2 C16 C21 C22 -60.3(8)
K2 C31 C32 C1 -75.8(5)
K2 C31 C32 C33 106.1(6)
K2 C31 C36 C35 -101.1(6)
K2 C31 C36 C37 78.6(7)
K2 C32 C33 C34 71.0(7)
K2 C45 C49 C48 -113.3(5)
K2 C45 C49 C50 61.7(7)
K2 C49 C50 C53 -122.5(7)
K2 C50 C53 C52 -93.1(7)
K2 C50 C53 C54 90.1(8)
K2 C74 O12 C75 135.5(7)
K2 O12 C75 C76 -48.6(7)
C74 O12 C75 C76 172.8(6)
O12 C75 C76 O13 68.1(7)
C75 C76 O13 K2 -49.0(6)
C75 C76 O13 C77 172.5(6)
Ti2 O14 C107 C108 -175.6(5)
Ti2 O14 C107 C112 4.3(8)
Ti2 O15 C93 C94 13.7(7)
Ti2 O15 C93 C98 -166.4(5)
Ti2 O15 C93 K3 100.7(4)
Ti2 O16 C79 C80 3.0(8)
Ti2 O16 C79 C84 -174.0(5)
Ti2 O16 C79 K3 -82.9(3)
Ti2 C78 C80 C79 -10.6(7)
Ti2 C78 C80 C81 170.6(6)
Ti2 C78 C80 K3 48.0(3)
Ti2 C78 C94 C93 -15.2(7)
Ti2 C78 C94 C95 164.0(6)
Ti2 C78 C112 C107 -10.5(7)
Ti2 C78 C112 C111 170.5(5)
Ti2 C121 C122 C123 60.8(6)
Ti2 C121 C126 C125 -39.9(7)
Ti2 C121 C126 C127 139.0(6)
Ti2 C122 C123 C124 67.4(6)
Ti2 C123 C124 C125 100.1(7)
Ti2 C124 C125 C126 44.6(7)
Ti2 C124 C125 C130 -133.9(6)
O14 C107 C108 C109 176.9(6)
O14 C107 C108 C113 -4.2(10)
O14 C107 C112 C78 5.4(8)
O14 C107 C112 C111 -175.6(5)
O15 C93 C94 C78 3.2(8)
O15 C93 C94 C95 -176.1(6)
O15 C93 C98 C97 177.2(6)
O15 C93 C98 C99 -1.6(10)
O16 C79 C80 C78 6.1(9)
O16 C79 C80 C81 -175.0(6)
O16 C79 C80 K3 -71.6(5)
O16 C79 C84 C83 174.5(6)
O16 C79 C84 C85 -7.1(10)
C78 C80 C81 C82 178.2(6)
C78 C94 C95 C96 177.4(7)
C79 C80 C81 C82 -0.5(10)
C79 C84 C85 C86 -60.2(8)
C79 C84 C85 C87 -179.6(6)
C79 C84 C85 C88 59.3(9)
C80 C78 C94 C93 100.0(7)
C80 C78 C94 C95 -80.7(8)
C80 C78 C112 C107 -127.9(6)
C80 C78 C112 C111 53.2(9)
C80 C79 C84 C83 -2.3(10)
C80 C79 C84 C85 176.0(6)
C80 C81 C82 C83 -0.3(10)
C80 C81 C82 C89 178.1(6)
C81 C82 C83 C84 -0.2(10)
C81 C82 C89 C90 5.7(10)
C81 C82 C89 C91 125.3(7)
C81 C82 C89 C92 -116.2(7)
C82 C83 C84 C79 1.5(10)
C82 C83 C84 C85 -176.9(6)
C83 C82 C89 C90 -176.0(7)
C83 C82 C89 C91 -56.3(9)
C83 C82 C89 C92 62.2(9)
C83 C84 C85 C86 118.1(7)
C83 C84 C85 C87 -1.3(9)
C83 C84 C85 C88 -122.4(7)
C84 C79 C80 C78 -177.0(6)
C84 C79 C80 C81 1.9(10)
C84 C79 C80 K3 105.3(7)
C89 C82 C83 C84 -178.6(7)
C93 C94 C95 C96 -3.4(10)
C93 C98 C99 C100 65.5(9)
C93 C98 C99 C101 -54.9(9)
C93 C98 C99 C102 -174.9(7)
C94 C78 C80 C79 -125.1(6)
C94 C78 C80 C81 56.2(9)
C94 C78 C80 K3 -66.5(5)
C94 C78 C112 C107 106.3(7)
C94 C78 C112 C111 -72.7(9)
C94 C93 C98 C97 -2.9(10)
C94 C93 C98 C99 178.3(6)
C94 C95 C96 C97 1.8(10)
C94 C95 C96 C103 -178.3(7)
C94 C95 C96 C603 151.4(15)
C95 C96 C97 C98 -0.7(11)
C95 C96 C103 C104 -113.2(8)
C95 C96 C103 C105 -2.1(12)
C95 C96 C103 C106 130.5(9)
C95 C96 C603 C604 -104.8(18)
C95 C96 C603 C605 9(3)
C95 C96 C603 C606 142.7(16)
C96 C97 C98 C93 1.3(11)
C96 C97 C98 C99 -179.9(7)
C97 C96 C103 C104 66.7(10)
C97 C96 C103 C105 177.9(8)
C97 C96 C103 C106 -49.6(11)
C97 C96 C603 C604 47.5(16)
C97 C96 C603 C605 160.8(16)
C97 C96 C603 C606 -65.0(18)
C97 C98 C99 C100 -113.3(8)
C97 C98 C99 C101 126.3(7)
C97 C98 C99 C102 6.3(10)
C98 C93 C94 C78 -176.7(6)
C98 C93 C94 C95 3.9(10)
C103 C96 C97 C98 179.4(7)
C603 C96 C97 C98 -159.3(11)
C107 C108 C109 C110 -0.3(10)
C107 C108 C113 C114 -55.4(9)
C107 C108 C113 C115 -176.7(7)
C107 C108 C113 C116 65.9(8)
C108 C107 C112 C78 -174.8(6)
C108 C107 C112 C111 4.3(10)
C108 C109 C110 C111 2.1(10)
C108 C109 C110 C117 179.0(6)
C109 C108 C113 C114 123.4(7)
C109 C108 C113 C115 2.2(10)
C109 C108 C113 C116 -115.3(7)
C109 C110 C111 C112 -0.7(10)
C109 C110 C117 C118 -66.2(8)
C109 C110 C117 C119 54.1(8)
C109 C110 C117 C120 175.0(6)
C110 C111 C112 C78 176.5(6)
C110 C111 C112 C107 -2.4(10)
C111 C110 C117 C118 110.5(7)
C111 C110 C117 C119 -129.2(7)
C111 C110 C117 C120 -8.3(9)
C112 C78 C80 C79 107.0(7)
C112 C78 C80 C81 -71.8(8)
C112 C78 C80 K3 165.6(5)
C112 C78 C94 C93 -133.0(6)
C112 C78 C94 C95 46.2(9)
C112 C107 C108 C109 -3.0(10)
C112 C107 C108 C113 175.9(6)
C113 C108 C109 C110 -179.2(7)
C117 C110 C111 C112 -177.4(6)
C121 C122 C123 Ti2 -68.6(6)
C121 C122 C123 C124 -1.2(10)
C121 C126 C127 C128 -178.6(7)
C122 C121 C126 C125 28.0(10)
C122 C121 C126 C127 -153.1(7)
C122 C123 C124 Ti2 -68.5(6)
C122 C123 C124 C125 31.5(10)
C123 C124 C125 C126 -31.2(10)
C123 C124 C125 C130 150.3(7)
C124 C125 C126 C121 1.5(9)
C124 C125 C126 C127 -177.5(7)
C124 C125 C130 C129 177.2(7)
C125 C126 C127 C128 0.3(10)
C126 C121 C122 Ti2 -89.3(7)
C126 C121 C122 C123 -28.5(10)
C126 C125 C130 C129 -1.2(10)
C126 C127 C128 C129 -1.5(10)
C126 C127 C128 C134 -179.8(7)
C127 C128 C129 C130 1.4(10)
C127 C128 C129 C131 -178.5(7)
C127 C128 C134 C133 177.9(8)
C128 C129 C130 C125 0.0(10)
C128 C129 C131 C132 0.4(11)
C129 C128 C134 C133 -0.5(11)
C129 C131 C132 C133 -0.2(12)
C130 C125 C126 C121 -179.9(6)
C130 C125 C126 C127 1.1(10)
C130 C129 C131 C132 -179.5(7)
C131 C129 C130 C125 179.8(7)
C131 C132 C133 C134 -0.4(13)
C132 C133 C134 C128 0.7(13)
C134 C128 C129 C130 179.8(7)
C134 C128 C129 C131 -0.1(10)
K3 O15 C93 C94 -86.9(6)
K3 O15 C93 C98 93.0(6)
K3 O16 C79 C80 85.9(6)
K3 O16 C79 C84 -91.1(6)
K3 C79 C80 C78 77.7(5)
K3 C79 C80 C81 -103.5(6)
K3 C79 C84 C83 100.2(6)
K3 C79 C84 C85 -81.5(6)
K3 C80 C81 C82 -69.0(8)
K3 C93 C94 C78 -53.2(6)
K3 C93 C94 C95 127.5(5)
K3 C93 C98 C97 -122.9(6)
K3 C93 C98 C99 58.3(7)
K3 C121 C122 Ti2 49.7(4)
K3 C121 C122 C123 110.5(7)
K3 C121 C126 C125 -113.0(6)
K3 C121 C126 C127 65.9(8)
K3 O17 C136 C137 56.2(6)
K3 C137 O18 C138 156.6(7)
C135 O17 C136 C137 -172.7(6)
O17 C136 C137 K3 -39.5(5)
O17 C136 C137 O18 -68.6(7)
C136 C137 O18 K3 41.2(7)
C136 C137 O18 C138 -162.1(6)
K4 O19 C140 C141 -31.8(15)
K4 O21 C144 C145 -31(3)
K4 O521 C644 C645 -32(2)
K4 O23 C148 C149 -35.0(9)
C139 O19 C140 C141 -174.9(12)
O19 C140 C141 O20 42.1(16)
C140 C141 O20 K4 -31.4(13)
C140 C141 O20 C142 164.5(10)
C143 O21 C144 C145 -175(2)
O21 C144 C145 O22 35(4)
C144 C145 O22 K4 -19(2)
C144 C145 O22 C146 162(3)
C643 O521 C644 C645 -173.2(17)
O521 C644 C645 O522 66(2)
C644 C645 O522 K4 -58.3(16)
C644 C645 O522 C646 93(2)
C147 O23 C148 C149 174.2(8)
O23 C148 C149 O24 58.9(10)
C148 C149 O24 K4 -53.2(8)
C148 C149 O24 C150 164.2(7)
